data_7126956
loop_
_publ_author_name
'Wan, Kang'
'Gao, Shi-Chang'
'Fang, Xu'
'Xu, Meng-Yu'
'Yang, Yong'
'Xue, Min'

_publ_section_title
;
 Oxacalix[4]arene-bridged pillar[5]arene dimers: syntheses, planar
 chirality and construction of chiral rotaxanes.
;
_journal_issue 70
_journal_name_full 'Chemical communications (Cambridge, England)'
_journal_page_first 10155
_journal_page_last 10158
_journal_paper_doi 10.1039/d0cc04375c
_journal_volume 56
_journal_year 2020
_chemical_formula_moiety 'C H Cl3, C130 H156 N4 O28, 2(C24 H26 N4 O12)'
_chemical_formula_sum 'C179 H209 Cl3 N12 O52'
_chemical_formula_weight 3466.92
_space_group_crystal_system monoclinic
_space_group_IT_number 14
_space_group_name_Hall '-P 2ybc'
_space_group_name_H-M_alt 'P 1 21/c 1'
_atom_sites_solution_hydrogens geom
_atom_sites_solution_primary dual
_audit_creation_date 2019-04-23
_audit_creation_method
;
Olex2 1.2
(compiled 2018.05.29 svn.r3508 for OlexSys, GUI svn.r5506)
;
_audit_update_record
;
2020-06-16 deposited with the CCDC.	2020-07-22 downloaded from the CCDC.
;
_cell_angle_alpha 90
_cell_angle_beta 101.290(2)
_cell_angle_gamma 90
_cell_formula_units_Z 4
_cell_length_a 23.5752(15)
_cell_length_b 33.8217(17)
_cell_length_c 22.6177(14)
_cell_measurement_reflns_used 9908
_cell_measurement_temperature 170(2)
_cell_measurement_theta_max 26.03
_cell_measurement_theta_min 2.46
_cell_volume 17685.3(18)
_computing_cell_refinement 'SAINT V8.38A (?, 2016)'
_computing_data_reduction 'SAINT V8.38A (?, 2016)'
_computing_molecular_graphics 'Olex2 (Dolomanov et al., 2009)'
_computing_publication_material 'Olex2 (Dolomanov et al., 2009)'
_computing_structure_refinement 'ShelXL (Sheldrick, 2015)'
_computing_structure_solution 'ShelXT (Sheldrick, 2015)'
_diffrn_ambient_temperature 170.0
_diffrn_measured_fraction_theta_full 0.998
_diffrn_measured_fraction_theta_max 0.995
_diffrn_measurement_device_type 'Bruker APEX-II CCD'
_diffrn_measurement_method '\f and \w scans'
_diffrn_radiation_type MoK\a
_diffrn_radiation_wavelength 0.71073
_diffrn_reflns_av_R_equivalents 0.0667
_diffrn_reflns_av_unetI/netI 0.0660
_diffrn_reflns_Laue_measured_fraction_full 0.998
_diffrn_reflns_Laue_measured_fraction_max 0.995
_diffrn_reflns_limit_h_max 29
_diffrn_reflns_limit_h_min -24
_diffrn_reflns_limit_k_max 42
_diffrn_reflns_limit_k_min -41
_diffrn_reflns_limit_l_max 27
_diffrn_reflns_limit_l_min -28
_diffrn_reflns_number 152230
_diffrn_reflns_point_group_measured_fraction_full 0.998
_diffrn_reflns_point_group_measured_fraction_max 0.995
_diffrn_reflns_theta_full 25.242
_diffrn_reflns_theta_max 26.391
_diffrn_reflns_theta_min 2.223
_diffrn_standards_number 0
_exptl_absorpt_coefficient_mu 0.139
_exptl_absorpt_correction_T_max 0.7454
_exptl_absorpt_correction_T_min 0.6966
_exptl_absorpt_correction_type multi-scan
_exptl_absorpt_process_details
;
SADABS-2016/2 (Bruker,2016/2) was used for absorption correction.
wR2(int) was 0.1553 before and 0.0612 after correction.
The Ratio of minimum to maximum transmission is 0.9345.
The \l/2 correction factor is Not present.
;
_exptl_crystal_colour yellow
_exptl_crystal_colour_primary yellow
_exptl_crystal_density_diffrn 1.302
_exptl_crystal_description needle
_exptl_crystal_F_000 7336
_exptl_crystal_size_max 0.48
_exptl_crystal_size_mid 0.2
_exptl_crystal_size_min 0.13
_refine_diff_density_max 1.135
_refine_diff_density_min -0.778
_refine_diff_density_rms 0.072
_refine_ls_extinction_method none
_refine_ls_goodness_of_fit_ref 1.035
_refine_ls_hydrogen_treatment constr
_refine_ls_matrix_type full
_refine_ls_number_parameters 2231
_refine_ls_number_reflns 36072
_refine_ls_number_restraints 60
_refine_ls_restrained_S_all 1.043
_refine_ls_R_factor_all 0.1179
_refine_ls_R_factor_gt 0.0756
_refine_ls_shift/su_max 0.001
_refine_ls_shift/su_mean 0.000
_refine_ls_structure_factor_coef Fsqd
_refine_ls_weighting_details 'w=1/[\s^2^(Fo^2^)+(0.1142P)^2^+15.5774P] where P=(Fo^2^+2Fc^2^)/3'
_refine_ls_weighting_scheme calc
_refine_ls_wR_factor_gt 0.2027
_refine_ls_wR_factor_ref 0.2322
_reflns_Friedel_coverage 0.000
_reflns_number_gt 23062
_reflns_number_total 36072
_reflns_threshold_expression 'I > 2\s(I)'
_cod_data_source_file d0cc04375c2.cif
_cod_data_source_block 190419_wk_r2_0ma
_cod_depositor_comments 'Adding full bibliography for 7126956--7126957.cif.'
_cod_database_code 7126956
_shelx_shelxl_version_number 2016/6
_shelx_space_group_comment
;
The symmetry employed for this shelxl refinement is uniquely defined
by the following loop, which should always be used as a source of
symmetry information in preference to the above space-group names.
They are only intended as comments.
;
_shelx_estimated_absorpt_t_max 0.982
_shelx_estimated_absorpt_t_min 0.936
_olex2_refinement_description
;
1. Fixed Uiso
 At 1.2 times of:
  All C(H) groups, All C(H,H) groups
 At 1.5 times of:
  All C(H,H,H) groups
2. Rigid bond restraints
 O21, C85
 with sigma for 1-2 distances of 0.01 and sigma for 1-3 distances of 0.01
 O26, C114, C115, C116
 with sigma for 1-2 distances of 0.01 and sigma for 1-3 distances of 0.01
3. Uiso/Uaniso restraints and constraints
O21 \\sim C85: within 3.8A with sigma of 0.002 and sigma for terminal atoms of
0.004
O26 \\sim C114 \\sim C115 \\sim C116: within 3.8A with sigma of 0.002 and sigma
for terminal atoms of 0.004
C32 \\sim C33: within 3.8A with sigma of 0.002 and sigma for terminal atoms of
0.004
C164 \\sim C165: within 3.8A with sigma of 0.002 and sigma for terminal atoms
of 0.004
4.a Ternary CH refined with riding coordinates:
 C179(H179)
4.b Secondary CH2 refined with riding coordinates:
 C1(H1A,H1B), C8(H8A,H8B), C15(H15A,H15B), C16(H16A,H16B), C18(H18A,H18B),
 C19(H19A,H19B), C21(H21A,H21B), C28(H28A,H28B), C29(H29A,H29B), C31(H31A,H31B),
  C32(H32A,H32B), C34(H34A,H34B), C41(H41A,H41B), C42(H42A,H42B), C44(H44A,
 H44B), C45(H45A,H45B), C47(H47A,H47B), C54(H54A,H54B), C55(H55A,H55B),
 C57(H57A,H57B), C58(H58A,H58B), C78(H78A,H78B), C85(H85A,H85B), C86(H86A,H86B),
  C88(H88A,H88B), C89(H89A,H89B), C91(H91A,H91B), C98(H98A,H98B), C99(H99A,
 H99B), C101(H10D,H10E), C102(H10F,H10G), C104(H10K,H10L), C111(H11A,H11B),
 C112(H11C,H11D), C114(H11H,H11I), C115(H11J,H11K), C117(H11O,H11P), C124(H12A,
 H12B), C125(H12C,H12D), C127(H12H,H12I), C128(H12J,H12K), C130(H13A,H13B),
 C138(H13C,H13D), C139(H13E,H13F), C140(H14A,H14B), C141(H14C,H14D), C142(H14E,
 H14F), C143(H14G,H14H), C144(H14I,H14J), C145(H14K,H14L), C146(H14M,H14N),
 C147(H14O,H14P), C162(H16C,H16D), C163(H16E,H16F), C164(H16G,H16H), C165(H16I,
 H16J), C166(H16K,H16L), C167(H16M,H16N), C168(H16O,H16P), C169(H16Q,H16R),
 C170(H17D,H17E), C171(H17F,H17G)
4.c Aromatic/amide H refined with riding coordinates:
 C3(H3), C6(H6), C10(H10), C13(H13), C23(H23), C26(H26), C36(H36), C39(H39),
 C49(H49), C52(H52), C62(H62), C65(H65), C67(H67), C70(H70), C74(H74), C77(H77),
  C80(H80), C83(H83), C93(H93), C96(H96), C106(H106), C109(H109), C119(H119),
 C122(H122), C131(H131), C133(H133), C135(H135), C150(H150), C152(H152),
 C154(H154), C155(H155), C157(H157), C159(H159), C178(H178), C176(H176),
 C174(H174)
4.d Idealised Me refined as rotating group:
 C17(H17A,H17B,H17C), C20(H20A,H20B,H20C), C30(H30A,H30B,H30C), C33(H33A,H33B,
 H33C), C43(H43A,H43B,H43C), C46(H46A,H46B,H46C), C56(H56A,H56B,H56C), C59(H59A,
 H59B,H59C), C87(H87A,H87B,H87C), C90(H90A,H90B,H90C), C100(H10A,H10B,H10C),
 C103(H10H,H10I,H10J), C113(H11E,H11F,H11G), C116(H11L,H11M,H11N), C126(H12E,
 H12F,H12G), C129(H12L,H12M,H12N)
;
_olex2_submission_special_instructions 'No special instructions were received'

loop_
_space_group_symop_operation_xyz
'x, y, z'
'-x, y+1/2, -z+1/2'
'-x, -y, -z'
'x, -y-1/2, z-1/2'

loop_
_atom_site_label
_atom_site_type_symbol
_atom_site_fract_x
_atom_site_fract_y
_atom_site_fract_z
_atom_site_U_iso_or_equiv
_atom_site_adp_type
_atom_site_occupancy
_atom_site_site_symmetry_order
_atom_site_calc_flag
_atom_site_refinement_flags_posn
_atom_site_refinement_flags_adp
_atom_site_refinement_flags_occupancy
_atom_site_disorder_assembly
_atom_site_disorder_group
Cl1 Cl 0.15628(9) 0.89930(5) 0.51296(8) 0.1137(6) Uani 1 1 d . . . . .
Cl2 Cl 0.28010(8) 0.88862(5) 0.52716(7) 0.1090(6) Uani 1 1 d . . . . .
Cl3 Cl 0.20462(6) 0.87135(3) 0.41345(5) 0.0743(3) Uani 1 1 d . . . . .
C179 C 0.2152(2) 0.90147(14) 0.4778(2) 0.0720(13) Uani 1 1 d . . . . .
H179 H 0.219043 0.929372 0.464449 0.086 Uiso 1 1 calc R . . . .
O1 O 0.40626(8) 0.67395(6) 0.49178(9) 0.0284(4) Uani 1 1 d . . . . .
O2 O 0.26926(8) 0.67105(6) 0.66479(9) 0.0283(4) Uani 1 1 d . . . . .
O3 O 0.55085(9) 0.55389(7) 0.52532(11) 0.0402(5) Uani 1 1 d . . . . .
O4 O 0.33983(9) 0.54706(6) 0.59852(11) 0.0373(5) Uani 1 1 d . . . . .
O5 O 0.68854(10) 0.59900(7) 0.72069(11) 0.0434(6) Uani 1 1 d . . . . .
O6 O 0.51308(10) 0.49226(7) 0.73334(12) 0.0463(6) Uani 1 1 d . . . . .
O7 O 0.62070(10) 0.73268(6) 0.77858(11) 0.0411(5) Uani 1 1 d . . . . .
O8 O 0.56146(10) 0.59727(6) 0.88962(11) 0.0418(5) Uani 1 1 d . . . . .
O9 O 0.43165(10) 0.77855(7) 0.63715(11) 0.0446(6) Uani 1 1 d . . . . .
O10 O 0.42403(9) 0.71300(7) 0.85957(10) 0.0376(5) Uani 1 1 d . . . . .
O11 O 0.23670(8) 0.68085(6) 0.33464(9) 0.0279(4) Uani 1 1 d . . . . .
O12 O 0.10020(8) 0.67400(6) 0.50757(8) 0.0261(4) Uani 1 1 d . . . . .
O13 O 0.50284(10) 0.68763(10) 0.45383(11) 0.0581(8) Uani 1 1 d . . . . .
O14 O 0.50400(10) 0.66462(8) 0.36583(12) 0.0510(6) Uani 1 1 d . . . . .
O15 O 0.33159(11) 0.66248(7) 0.21369(10) 0.0445(6) Uani 1 1 d . . . . .
O16 O 0.26211(10) 0.70068(8) 0.22901(10) 0.0483(6) Uani 1 1 d . . . . .
O17 O 0.24597(10) 0.69030(9) 0.77262(11) 0.0562(7) Uani 1 1 d . . . . .
O18 O 0.16674(11) 0.66255(7) 0.78487(10) 0.0431(6) Uani 1 1 d . . . . .
O19 O -0.00082(9) 0.67972(7) 0.62859(11) 0.0411(5) Uani 1 1 d . . . . .
O20 O 0.01073(10) 0.70677(8) 0.54490(10) 0.0451(6) Uani 1 1 d . . . . .
O21 O 0.08436(10) 0.70921(8) 0.13653(11) 0.0467(6) Uani 1 1 d . U . . .
O22 O 0.05369(9) 0.77010(7) 0.35479(10) 0.0387(5) Uani 1 1 d . . . . .
O23 O -0.05112(14) 0.58893(8) 0.07344(12) 0.0599(7) Uani 1 1 d . . . . .
O24 O -0.11273(9) 0.70905(7) 0.21348(11) 0.0413(5) Uani 1 1 d . . . . .
O25 O 0.03303(10) 0.49145(8) 0.23975(11) 0.0469(6) Uani 1 1 d . . . . .
O26 O -0.17399(12) 0.56713(9) 0.24820(14) 0.0636(7) Uani 1 1 d . U . . .
O27 O 0.19400(8) 0.54959(6) 0.40309(10) 0.0342(5) Uani 1 1 d . . . . .
O28 O -0.03103(8) 0.53869(7) 0.43844(10) 0.0355(5) Uani 1 1 d . . . . .
N1 N 0.19800(11) 0.67654(7) 0.75326(11) 0.0308(5) Uani 1 1 d . . . . .
N2 N 0.02911(11) 0.69012(7) 0.59268(12) 0.0309(6) Uani 1 1 d . . . . .
N3 N 0.47855(11) 0.67655(8) 0.40447(13) 0.0350(6) Uani 1 1 d . . . . .
N4 N 0.30640(11) 0.68144(8) 0.24682(12) 0.0328(6) Uani 1 1 d . . . . .
C1 C 0.32815(12) 0.74336(8) 0.64874(13) 0.0290(6) Uani 1 1 d . . . . .
H1A H 0.291977 0.742843 0.664774 0.035 Uiso 1 1 calc R . . . .
H1B H 0.327430 0.767170 0.623136 0.035 Uiso 1 1 calc R . . . .
C2 C 0.33166(11) 0.70684(8) 0.61147(12) 0.0253(6) Uani 1 1 d . . . . .
C3 C 0.36573(11) 0.70611(8) 0.56731(13) 0.0261(6) Uani 1 1 d . . . . .
H3 H 0.386058 0.729235 0.559758 0.031 Uiso 1 1 calc R . . . .
C4 C 0.37016(11) 0.67204(8) 0.53444(12) 0.0250(6) Uani 1 1 d . . . . .
C5 C 0.34238(11) 0.63678(8) 0.54365(13) 0.0254(6) Uani 1 1 d . . . . .
C6 C 0.30877(12) 0.63746(8) 0.58785(13) 0.0268(6) Uani 1 1 d . . . . .
H6 H 0.289025 0.614200 0.595921 0.032 Uiso 1 1 calc R . . . .
C7 C 0.30373(11) 0.67177(8) 0.62034(12) 0.0248(6) Uani 1 1 d . . . . .
C8 C 0.34751(12) 0.59975(8) 0.50715(13) 0.0279(6) Uani 1 1 d . . . . .
H8A H 0.352047 0.607497 0.466121 0.033 Uiso 1 1 calc R . . . .
H8B H 0.311335 0.584260 0.503252 0.033 Uiso 1 1 calc R . . . .
C9 C 0.39827(12) 0.57387(8) 0.53543(13) 0.0285(6) Uani 1 1 d . . . . .
C10 C 0.45055(12) 0.57563(8) 0.51600(14) 0.0308(6) Uani 1 1 d . . . . .
H10 H 0.454301 0.593081 0.484073 0.037 Uiso 1 1 calc R . . . .
C11 C 0.49772(12) 0.55241(9) 0.54222(15) 0.0324(7) Uani 1 1 d . . . . .
C12 C 0.49229(13) 0.52639(8) 0.58864(14) 0.0319(7) Uani 1 1 d . . . . .
C13 C 0.43971(13) 0.52400(8) 0.60745(15) 0.0333(7) Uani 1 1 d . . . . .
H13 H 0.435472 0.505881 0.638377 0.040 Uiso 1 1 calc R . . . .
C14 C 0.39312(12) 0.54775(8) 0.58170(14) 0.0313(7) Uani 1 1 d . . . . .
C15 C 0.55521(14) 0.57699(10) 0.47354(16) 0.0394(7) Uani 1 1 d . . . . .
H15A H 0.547974 0.605201 0.481107 0.047 Uiso 1 1 calc R . . . .
H15B H 0.526117 0.568102 0.438371 0.047 Uiso 1 1 calc R . . . .
C16 C 0.61548(16) 0.57186(11) 0.46101(19) 0.0495(9) Uani 1 1 d . . . . .
H16A H 0.622648 0.543474 0.454694 0.059 Uiso 1 1 calc R . . . .
H16B H 0.644180 0.580956 0.496363 0.059 Uiso 1 1 calc R . . . .
C17 C 0.6232(2) 0.59500(15) 0.4059(2) 0.0740(13) Uani 1 1 d . . . . .
H17A H 0.594534 0.586207 0.370931 0.111 Uiso 1 1 calc GR . . . .
H17B H 0.662176 0.590557 0.398284 0.111 Uiso 1 1 calc GR . . . .
H17C H 0.617742 0.623242 0.412770 0.111 Uiso 1 1 calc GR . . . .
C18 C 0.33139(14) 0.52039(9) 0.64456(15) 0.0370(7) Uani 1 1 d . . . . .
H18A H 0.359041 0.526213 0.682476 0.044 Uiso 1 1 calc R . . . .
H18B H 0.337645 0.492845 0.632504 0.044 Uiso 1 1 calc R . . . .
C19 C 0.27029(14) 0.52560(10) 0.65352(16) 0.0424(8) Uani 1 1 d . . . . .
H19A H 0.264172 0.553671 0.663015 0.051 Uiso 1 1 calc R . . . .
H19B H 0.264632 0.509523 0.688483 0.051 Uiso 1 1 calc R . . . .
C20 C 0.22551(15) 0.51363(12) 0.59863(18) 0.0505(9) Uani 1 1 d . . . . .
H20A H 0.229205 0.530596 0.564471 0.076 Uiso 1 1 calc GR . . . .
H20B H 0.186669 0.516554 0.607511 0.076 Uiso 1 1 calc GR . . . .
H20C H 0.231746 0.486001 0.588496 0.076 Uiso 1 1 calc GR . . . .
C21 C 0.54338(13) 0.50181(9) 0.62053(15) 0.0360(7) Uani 1 1 d . . . . .
H21A H 0.529435 0.475826 0.631925 0.043 Uiso 1 1 calc R . . . .
H21B H 0.570462 0.497152 0.592878 0.043 Uiso 1 1 calc R . . . .
C22 C 0.57462(13) 0.52307(8) 0.67653(15) 0.0346(7) Uani 1 1 d . . . . .
C23 C 0.61907(13) 0.54946(9) 0.67288(16) 0.0349(7) Uani 1 1 d . . . . .
H23 H 0.631482 0.552603 0.635651 0.042 Uiso 1 1 calc R . . . .
C24 C 0.64568(13) 0.57132(9) 0.72273(15) 0.0352(7) Uani 1 1 d . . . . .
C25 C 0.62910(13) 0.56654(9) 0.77784(15) 0.0348(7) Uani 1 1 d . . . . .
C26 C 0.58489(13) 0.54007(9) 0.78173(15) 0.0356(7) Uani 1 1 d . . . . .
H26 H 0.573042 0.536606 0.819197 0.043 Uiso 1 1 calc R . . . .
C27 C 0.55767(13) 0.51854(9) 0.73175(16) 0.0363(7) Uani 1 1 d . . . . .
C28 C 0.71729(15) 0.59844(10) 0.67141(17) 0.0436(8) Uani 1 1 d . . . . .
H28A H 0.689045 0.601468 0.633058 0.052 Uiso 1 1 calc R . . . .
H28B H 0.737931 0.573044 0.670303 0.052 Uiso 1 1 calc R . . . .
C29 C 0.75995(18) 0.63253(12) 0.6797(2) 0.0592(11) Uani 1 1 d . . . . .
H29A H 0.738428 0.657762 0.678243 0.071 Uiso 1 1 calc R . . . .
H29B H 0.785467 0.630447 0.719890 0.071 Uiso 1 1 calc R . . . .
C30 C 0.7967(2) 0.63307(17) 0.6319(3) 0.0940(19) Uani 1 1 d . . . . .
H30A H 0.771657 0.635669 0.592000 0.141 Uiso 1 1 calc GR . . . .
H30B H 0.818717 0.608386 0.633667 0.141 Uiso 1 1 calc GR . . . .
H30C H 0.823458 0.655503 0.638946 0.141 Uiso 1 1 calc GR . . . .
C31 C 0.49390(16) 0.48733(11) 0.78788(18) 0.0509(9) Uani 1 1 d . . . . .
H31A H 0.478209 0.512565 0.800000 0.061 Uiso 1 1 calc R . . . .
H31B H 0.526523 0.479149 0.820116 0.061 Uiso 1 1 calc R . . . .
C32 C 0.4476(2) 0.45609(17) 0.7788(2) 0.0819(14) Uani 1 1 d . U . . .
H32A H 0.413654 0.465530 0.749195 0.098 Uiso 1 1 calc R . . . .
H32B H 0.462308 0.431843 0.762438 0.098 Uiso 1 1 calc R . . . .
C33 C 0.4299(3) 0.4468(2) 0.8363(3) 0.1035(16) Uani 1 1 d . U . . .
H33A H 0.397273 0.428339 0.828996 0.155 Uiso 1 1 calc GR . . . .
H33B H 0.418230 0.471230 0.854102 0.155 Uiso 1 1 calc GR . . . .
H33C H 0.462419 0.434815 0.864162 0.155 Uiso 1 1 calc GR . . . .
C34 C 0.65600(14) 0.59123(9) 0.83251(15) 0.0375(7) Uani 1 1 d . . . . .
H34A H 0.696748 0.597187 0.830762 0.045 Uiso 1 1 calc R . . . .
H34B H 0.655697 0.575895 0.869734 0.045 Uiso 1 1 calc R . . . .
C35 C 0.62303(13) 0.62983(9) 0.83473(14) 0.0335(7) Uani 1 1 d . . . . .
C36 C 0.63835(13) 0.66340(9) 0.80666(14) 0.0329(7) Uani 1 1 d . . . . .
H36 H 0.670134 0.662324 0.786574 0.040 Uiso 1 1 calc R . . . .
C37 C 0.60827(13) 0.69860(9) 0.80724(14) 0.0314(7) Uani 1 1 d . . . . .
C38 C 0.56324(12) 0.70145(8) 0.83894(13) 0.0299(6) Uani 1 1 d . . . . .
C39 C 0.54704(13) 0.66734(9) 0.86666(14) 0.0328(7) Uani 1 1 d . . . . .
H39 H 0.515865 0.668599 0.887599 0.039 Uiso 1 1 calc R . . . .
C40 C 0.57567(13) 0.63188(9) 0.86407(14) 0.0334(7) Uani 1 1 d . . . . .
C41 C 0.66179(15) 0.73025(11) 0.73981(17) 0.0447(8) Uani 1 1 d . . . . .
H41A H 0.654766 0.706111 0.714692 0.054 Uiso 1 1 calc R . . . .
H41B H 0.701504 0.728897 0.764169 0.054 Uiso 1 1 calc R . . . .
C42 C 0.6555(2) 0.76638(14) 0.7002(2) 0.0673(12) Uani 1 1 d . . . . .
H42A H 0.684390 0.764816 0.673874 0.081 Uiso 1 1 calc R . . . .
H42B H 0.616678 0.765765 0.673726 0.081 Uiso 1 1 calc R . . . .
C43 C 0.6624(2) 0.80453(14) 0.7318(3) 0.0805(15) Uani 1 1 d . . . . .
H43A H 0.657595 0.826053 0.702180 0.121 Uiso 1 1 calc GR . . . .
H43B H 0.701144 0.806020 0.757191 0.121 Uiso 1 1 calc GR . . . .
H43C H 0.633239 0.806990 0.756992 0.121 Uiso 1 1 calc GR . . . .
C110 C -0.12260(14) 0.54752(9) 0.24673(16) 0.0395(8) Uani 1 1 d . . . . .
C44 C 0.51685(15) 0.59835(10) 0.92377(17) 0.0436(8) Uani 1 1 d . . . . .
H44A H 0.479402 0.604806 0.897228 0.052 Uiso 1 1 calc R . . . .
H44B H 0.525438 0.618900 0.955437 0.052 Uiso 1 1 calc R . . . .
C45 C 0.51360(19) 0.55811(11) 0.95229(19) 0.0569(10) Uani 1 1 d . . . . .
H45A H 0.502530 0.538043 0.920249 0.068 Uiso 1 1 calc R . . . .
H45B H 0.552155 0.550935 0.975901 0.068 Uiso 1 1 calc R . . . .
C46 C 0.4703(2) 0.55800(16) 0.9929(3) 0.0829(15) Uani 1 1 d . . . . .
H46A H 0.432618 0.566758 0.970178 0.124 Uiso 1 1 calc GR . . . .
H46B H 0.483155 0.575980 1.026834 0.124 Uiso 1 1 calc GR . . . .
H46C H 0.466690 0.531178 1.008156 0.124 Uiso 1 1 calc GR . . . .
C47 C 0.53208(12) 0.74015(9) 0.84341(14) 0.0312(7) Uani 1 1 d . . . . .
H47A H 0.558334 0.762417 0.839453 0.037 Uiso 1 1 calc R . . . .
H47B H 0.521387 0.742062 0.883513 0.037 Uiso 1 1 calc R . . . .
C48 C 0.47779(12) 0.74338(8) 0.79457(13) 0.0276(6) Uani 1 1 d . . . . .
C49 C 0.48025(12) 0.76069(8) 0.73960(14) 0.0297(6) Uani 1 1 d . . . . .
H49 H 0.515704 0.771780 0.733560 0.036 Uiso 1 1 calc R . . . .
C50 C 0.43204(13) 0.76220(8) 0.69307(13) 0.0305(6) Uani 1 1 d . . . . .
C51 C 0.38012(12) 0.74533(8) 0.70093(13) 0.0263(6) Uani 1 1 d . . . . .
C52 C 0.37666(12) 0.72883(8) 0.75612(13) 0.0280(6) Uani 1 1 d . . . . .
H52 H 0.341134 0.717838 0.762117 0.034 Uiso 1 1 calc R . . . .
C53 C 0.42494(12) 0.72822(8) 0.80305(13) 0.0280(6) Uani 1 1 d . . . . .
C54 C 0.47936(18) 0.80122(15) 0.6277(2) 0.0683(13) Uani 1 1 d . . . . .
H54A H 0.515453 0.787579 0.646813 0.082 Uiso 1 1 calc R . . . .
H54B H 0.478737 0.802648 0.583829 0.082 Uiso 1 1 calc R . . . .
C55 C 0.4802(2) 0.83969(16) 0.6506(3) 0.0885(16) Uani 1 1 d . . . . .
H55A H 0.515630 0.853317 0.644030 0.106 Uiso 1 1 calc R . . . .
H55B H 0.481640 0.838451 0.694606 0.106 Uiso 1 1 calc R . . . .
C56 C 0.4240(3) 0.86500(17) 0.6191(3) 0.113(2) Uani 1 1 d . . . . .
H56A H 0.424410 0.868442 0.576119 0.169 Uiso 1 1 calc GR . . . .
H56B H 0.424844 0.890967 0.638430 0.169 Uiso 1 1 calc GR . . . .
H56C H 0.388793 0.850889 0.623550 0.169 Uiso 1 1 calc GR . . . .
C57 C 0.36924(15) 0.70995(11) 0.87713(15) 0.0415(8) Uani 1 1 d . . . . .
H57A H 0.347788 0.686676 0.857809 0.050 Uiso 1 1 calc R . . . .
H57B H 0.345837 0.733927 0.864726 0.050 Uiso 1 1 calc R . . . .
C58 C 0.38094(19) 0.70560(13) 0.94563(18) 0.0576(10) Uani 1 1 d . . . . .
H58A H 0.402121 0.680618 0.957133 0.069 Uiso 1 1 calc R . . . .
H58B H 0.405719 0.727717 0.964133 0.069 Uiso 1 1 calc R . . . .
C59 C 0.3261(3) 0.70548(16) 0.9694(2) 0.0833(15) Uani 1 1 d . . . . .
H59A H 0.300250 0.684892 0.948860 0.125 Uiso 1 1 calc GR . . . .
H59B H 0.307187 0.731312 0.962014 0.125 Uiso 1 1 calc GR . . . .
H59C H 0.334843 0.700161 1.012794 0.125 Uiso 1 1 calc GR . . . .
C60 C 0.38089(12) 0.67846(8) 0.43283(13) 0.0246(6) Uani 1 1 d . . . . .
C61 C 0.41528(12) 0.67850(8) 0.38888(13) 0.0268(6) Uani 1 1 d . . . . .
C62 C 0.38999(12) 0.67942(8) 0.32853(13) 0.0276(6) Uani 1 1 d . . . . .
H62 H 0.413504 0.678683 0.298902 0.033 Uiso 1 1 calc R . . . .
C63 C 0.33064(12) 0.68141(8) 0.31105(13) 0.0260(6) Uani 1 1 d . . . . .
C64 C 0.29523(11) 0.68167(8) 0.35416(13) 0.0246(6) Uani 1 1 d . . . . .
C65 C 0.32101(12) 0.68110(8) 0.41462(13) 0.0252(6) Uani 1 1 d . . . . .
H65 H 0.297508 0.682522 0.444216 0.030 Uiso 1 1 calc R . . . .
C66 C 0.21136(11) 0.67597(8) 0.64587(13) 0.0246(6) Uani 1 1 d . . . . .
C67 C 0.18581(12) 0.67641(8) 0.58527(13) 0.0250(6) Uani 1 1 d . . . . .
H67 H 0.209682 0.675069 0.556014 0.030 Uiso 1 1 calc R . . . .
C68 C 0.12613(12) 0.67877(8) 0.56610(12) 0.0238(6) Uani 1 1 d . . . . .
C69 C 0.09164(12) 0.68365(8) 0.60959(13) 0.0247(6) Uani 1 1 d . . . . .
C70 C 0.11632(12) 0.68279(7) 0.67008(13) 0.0250(6) Uani 1 1 d . . . . .
H70 H 0.092630 0.685226 0.699367 0.030 Uiso 1 1 calc R . . . .
C71 C 0.17553(12) 0.67838(8) 0.68826(13) 0.0251(6) Uani 1 1 d . . . . .
C72 C 0.20184(11) 0.67846(8) 0.37850(12) 0.0240(6) Uani 1 1 d . . . . .
C73 C 0.16911(11) 0.71149(8) 0.38686(12) 0.0253(6) Uani 1 1 d . . . . .
C74 C 0.13620(12) 0.70841(8) 0.43165(12) 0.0251(6) Uani 1 1 d . . . . .
H74 H 0.113873 0.730377 0.439910 0.030 Uiso 1 1 calc R . . . .
C75 C 0.13559(11) 0.67399(8) 0.46406(12) 0.0229(6) Uani 1 1 d . . . . .
C76 C 0.16616(11) 0.64012(8) 0.45341(12) 0.0236(6) Uani 1 1 d . . . . .
C77 C 0.19990(11) 0.64340(8) 0.40974(12) 0.0230(6) Uani 1 1 d . . . . .
H77 H 0.221908 0.621349 0.401184 0.028 Uiso 1 1 calc R . . . .
C78 C 0.16621(12) 0.74820(8) 0.34769(13) 0.0289(6) Uani 1 1 d . . . . .
H78A H 0.202875 0.751289 0.333034 0.035 Uiso 1 1 calc R . . . .
H78B H 0.160739 0.771911 0.371618 0.035 Uiso 1 1 calc R . . . .
C79 C 0.11603(12) 0.74431(8) 0.29443(13) 0.0285(6) Uani 1 1 d . . . . .
C80 C 0.12435(13) 0.72862(8) 0.23995(14) 0.0302(6) Uani 1 1 d . . . . .
H80 H 0.162224 0.721376 0.235505 0.036 Uiso 1 1 calc R . . . .
C81 C 0.07837(13) 0.72336(9) 0.19196(14) 0.0322(7) Uani 1 1 d . . . . .
C82 C 0.02206(12) 0.73318(8) 0.19750(13) 0.0297(6) Uani 1 1 d . . . . .
C83 C 0.01378(13) 0.74908(9) 0.25174(14) 0.0329(7) Uani 1 1 d . . . . .
H83 H -0.024147 0.756214 0.256138 0.039 Uiso 1 1 calc R . . . .
C84 C 0.05997(13) 0.75483(8) 0.29996(14) 0.0307(6) Uani 1 1 d . . . . .
C85 C 0.14180(16) 0.70985(13) 0.12323(17) 0.0511(8) Uani 1 1 d . U . . .
H85A H 0.164219 0.686844 0.142220 0.061 Uiso 1 1 calc R . . . .
H85B H 0.162183 0.734260 0.139599 0.061 Uiso 1 1 calc R . . . .
C86 C 0.13697(18) 0.70836(15) 0.05567(19) 0.0640(12) Uani 1 1 d . . . . .
H86A H 0.117632 0.683472 0.039891 0.077 Uiso 1 1 calc R . . . .
H86B H 0.112799 0.730692 0.036920 0.077 Uiso 1 1 calc R . . . .
C87 C 0.1948(2) 0.71059(17) 0.0388(2) 0.0797(14) Uani 1 1 d . . . . .
H87A H 0.190438 0.707821 -0.005008 0.120 Uiso 1 1 calc GR . . . .
H87B H 0.219455 0.689251 0.058840 0.120 Uiso 1 1 calc GR . . . .
H87C H 0.212716 0.736169 0.051411 0.120 Uiso 1 1 calc GR . . . .
C88 C -0.00377(14) 0.77769(10) 0.36370(16) 0.0398(8) Uani 1 1 d . . . . .
H88A H -0.027527 0.753449 0.355308 0.048 Uiso 1 1 calc R . . . .
H88B H -0.021870 0.798665 0.335732 0.048 Uiso 1 1 calc R . . . .
C89 C -0.00109(16) 0.79055(12) 0.42774(18) 0.0514(9) Uani 1 1 d . . . . .
H89A H 0.027256 0.812300 0.437823 0.062 Uiso 1 1 calc R . . . .
H89B H 0.011850 0.768186 0.455340 0.062 Uiso 1 1 calc R . . . .
C90 C -0.06060(19) 0.80454(15) 0.4360(2) 0.0670(12) Uani 1 1 d . . . . .
H90A H -0.071314 0.828545 0.412189 0.101 Uiso 1 1 calc GR . . . .
H90B H -0.059459 0.810243 0.478722 0.101 Uiso 1 1 calc GR . . . .
H90C H -0.089241 0.783804 0.422479 0.101 Uiso 1 1 calc GR . . . .
C91 C -0.02946(13) 0.72754(9) 0.14582(14) 0.0330(7) Uani 1 1 d . . . . .
H91A H -0.059025 0.747745 0.149252 0.040 Uiso 1 1 calc R . . . .
H91B H -0.016609 0.732109 0.107248 0.040 Uiso 1 1 calc R . . . .
C92 C -0.05704(13) 0.68708(9) 0.14399(14) 0.0319(7) Uani 1 1 d . . . . .
C93 C -0.04091(14) 0.65718(10) 0.10888(14) 0.0375(7) Uani 1 1 d . . . . .
H93 H -0.011961 0.662227 0.085952 0.045 Uiso 1 1 calc R . . . .
C94 C -0.06630(16) 0.61976(10) 0.10645(15) 0.0430(8) Uani 1 1 d . . . . .
C95 C -0.10961(14) 0.61212(10) 0.13894(15) 0.0392(8) Uani 1 1 d . . . . .
C96 C -0.12599(13) 0.64188(9) 0.17402(15) 0.0370(7) Uani 1 1 d . . . . .
H96 H -0.155545 0.636975 0.196230 0.044 Uiso 1 1 calc R . . . .
C97 C -0.09976(13) 0.67898(9) 0.17728(14) 0.0340(7) Uani 1 1 d . . . . .
C98 C -0.0104(2) 0.59509(13) 0.03659(19) 0.0635(11) Uani 1 1 d . . . . .
H98A H 0.027633 0.602112 0.061475 0.076 Uiso 1 1 calc R . . . .
H98B H -0.023094 0.616915 0.007867 0.076 Uiso 1 1 calc R . . . .
C99 C -0.0060(3) 0.55715(15) 0.0030(2) 0.0807(15) Uani 1 1 d . . . . .
H99A H 0.023066 0.560289 -0.022919 0.097 Uiso 1 1 calc R . . . .
H99B H 0.007317 0.535697 0.032219 0.097 Uiso 1 1 calc R . . . .
C100 C -0.0630(3) 0.5460(2) -0.0352(3) 0.118(2) Uani 1 1 d . . . . .
H10A H -0.075648 0.566936 -0.064837 0.177 Uiso 1 1 calc GR . . . .
H10B H -0.091665 0.542754 -0.009534 0.177 Uiso 1 1 calc GR . . . .
H10C H -0.058902 0.521160 -0.056159 0.177 Uiso 1 1 calc GR . . . .
C101 C -0.16217(14) 0.70506(11) 0.24131(17) 0.0433(8) Uani 1 1 d . . . . .
H10D H -0.159323 0.680324 0.265126 0.052 Uiso 1 1 calc R . . . .
H10E H -0.198017 0.704045 0.210106 0.052 Uiso 1 1 calc R . . . .
C102 C -0.16356(16) 0.74003(12) 0.28159(18) 0.0520(9) Uani 1 1 d . . . . .
H10F H -0.128002 0.740022 0.313240 0.062 Uiso 1 1 calc R . . . .
H10G H -0.197005 0.737369 0.301804 0.062 Uiso 1 1 calc R . . . .
C103 C -0.1680(2) 0.77942(13) 0.2484(2) 0.0697(13) Uani 1 1 d . . . . .
H10H H -0.201984 0.779185 0.215585 0.105 Uiso 1 1 calc GR . . . .
H10I H -0.133088 0.783560 0.231710 0.105 Uiso 1 1 calc GR . . . .
H10J H -0.171726 0.800855 0.276530 0.105 Uiso 1 1 calc GR . . . .
C104 C -0.13603(16) 0.57093(10) 0.13938(16) 0.0455(9) Uani 1 1 d . . . . .
H10K H -0.177292 0.573205 0.142175 0.055 Uiso 1 1 calc R . . . .
H10L H -0.133803 0.557021 0.101394 0.055 Uiso 1 1 calc R . . . .
C105 C -0.10382(15) 0.54756(9) 0.19247(15) 0.0403(8) Uani 1 1 d . . . . .
C106 C -0.05259(15) 0.52804(9) 0.18881(15) 0.0403(8) Uani 1 1 d . . . . .
H106 H -0.040167 0.527056 0.151336 0.048 Uiso 1 1 calc R . . . .
C107 C -0.01929(14) 0.50994(9) 0.23923(15) 0.0368(7) Uani 1 1 d . . . . .
C108 C -0.03822(13) 0.50998(8) 0.29363(14) 0.0323(7) Uani 1 1 d . . . . .
C109 C -0.09023(13) 0.52837(9) 0.29673(15) 0.0348(7) Uani 1 1 d . . . . .
H109 H -0.103951 0.527897 0.333517 0.042 Uiso 1 1 calc R . . . .
C111 C 0.05391(17) 0.48937(13) 0.18517(18) 0.0559(10) Uani 1 1 d . . . . .
H11A H 0.047749 0.514878 0.163383 0.067 Uiso 1 1 calc R . . . .
H11B H 0.033405 0.468375 0.158821 0.067 Uiso 1 1 calc R . . . .
C112 C 0.1179(2) 0.48008(15) 0.2021(2) 0.0722(13) Uani 1 1 d . . . . .
H11C H 0.134295 0.480119 0.164974 0.087 Uiso 1 1 calc R . . . .
H11D H 0.137276 0.501391 0.228588 0.087 Uiso 1 1 calc R . . . .
C113 C 0.1313(3) 0.44202(19) 0.2329(3) 0.101(2) Uani 1 1 d . . . . .
H11E H 0.114879 0.420499 0.205839 0.152 Uiso 1 1 calc GR . . . .
H11F H 0.114523 0.441384 0.269255 0.152 Uiso 1 1 calc GR . . . .
H11G H 0.173308 0.438761 0.244098 0.152 Uiso 1 1 calc GR . . . .
C114 C -0.18985(19) 0.57298(15) 0.3049(2) 0.0707(8) Uani 1 1 d . U . . .
H11H H -0.156982 0.584572 0.333686 0.085 Uiso 1 1 calc R . . . .
H11I H -0.199739 0.547292 0.321274 0.085 Uiso 1 1 calc R . . . .
C115 C -0.24365(19) 0.60168(15) 0.2971(3) 0.0768(8) Uani 1 1 d . U . . .
H11J H -0.248042 0.611310 0.337267 0.092 Uiso 1 1 calc R . . . .
H11K H -0.236271 0.624886 0.273000 0.092 Uiso 1 1 calc R . . . .
C116 C -0.2942(2) 0.58399(17) 0.2694(3) 0.0875(11) Uani 1 1 d . U . . .
H11L H -0.290250 0.574426 0.229487 0.131 Uiso 1 1 calc GR . . . .
H11M H -0.325860 0.603234 0.264948 0.131 Uiso 1 1 calc GR . . . .
H11N H -0.302730 0.561679 0.293876 0.131 Uiso 1 1 calc GR . . . .
C117 C -0.00246(13) 0.49110(8) 0.34940(14) 0.0318(7) Uani 1 1 d . . . . .
H11O H 0.018609 0.468123 0.337221 0.038 Uiso 1 1 calc R . . . .
H11P H -0.028626 0.481253 0.375423 0.038 Uiso 1 1 calc R . . . .
C118 C 0.04078(12) 0.51964(8) 0.38531(13) 0.0261(6) Uani 1 1 d . . . . .
C119 C 0.09661(12) 0.52218(8) 0.37502(13) 0.0278(6) Uani 1 1 d . . . . .
H119 H 0.107570 0.506335 0.344431 0.033 Uiso 1 1 calc R . . . .
C120 C 0.13709(12) 0.54758(8) 0.40873(13) 0.0259(6) Uani 1 1 d . . . . .
C121 C 0.12071(11) 0.57218(7) 0.45173(12) 0.0240(6) Uani 1 1 d . . . . .
C122 C 0.06457(11) 0.56965(8) 0.46226(13) 0.0245(6) Uani 1 1 d . . . . .
H122 H 0.053260 0.586089 0.491996 0.029 Uiso 1 1 calc R . . . .
C123 C 0.02479(12) 0.54336(8) 0.42981(13) 0.0265(6) Uani 1 1 d . . . . .
C124 C 0.21417(14) 0.52215(10) 0.36342(15) 0.0387(7) Uani 1 1 d . . . . .
H12A H 0.202164 0.530846 0.321020 0.046 Uiso 1 1 calc R . . . .
H12B H 0.197821 0.495552 0.367516 0.046 Uiso 1 1 calc R . . . .
C125 C 0.27916(15) 0.52102(11) 0.38103(17) 0.0452(8) Uani 1 1 d . . . . .
H12C H 0.294926 0.507380 0.349021 0.054 Uiso 1 1 calc R . . . .
H12D H 0.294207 0.548421 0.384051 0.054 Uiso 1 1 calc R . . . .
C126 C 0.30002(16) 0.50019(12) 0.44007(19) 0.0538(10) Uani 1 1 d . . . . .
H12E H 0.286497 0.472730 0.436884 0.081 Uiso 1 1 calc GR . . . .
H12F H 0.284767 0.513652 0.472008 0.081 Uiso 1 1 calc GR . . . .
H12G H 0.342397 0.500620 0.449761 0.081 Uiso 1 1 calc GR . . . .
C127 C -0.04684(12) 0.55692(9) 0.48967(14) 0.0321(7) Uani 1 1 d . . . . .
H12H H -0.044239 0.586044 0.486760 0.039 Uiso 1 1 calc R . . . .
H12I H -0.020649 0.548162 0.527078 0.039 Uiso 1 1 calc R . . . .
C128 C -0.10823(13) 0.54462(10) 0.49042(16) 0.0407(8) Uani 1 1 d . . . . .
H12J H -0.109562 0.515613 0.495853 0.049 Uiso 1 1 calc R . . . .
H12K H -0.133092 0.551210 0.451100 0.049 Uiso 1 1 calc R . . . .
C129 C -0.13200(16) 0.56485(11) 0.54050(19) 0.0518(9) Uani 1 1 d . . . . .
H12L H -0.134161 0.593423 0.533235 0.078 Uiso 1 1 calc GR . . . .
H12M H -0.106409 0.559547 0.579341 0.078 Uiso 1 1 calc GR . . . .
H12N H -0.170752 0.554604 0.541189 0.078 Uiso 1 1 calc GR . . . .
C130 C 0.16347(12) 0.60146(8) 0.48703(13) 0.0250(6) Uani 1 1 d . . . . .
H13A H 0.152180 0.607071 0.526108 0.030 Uiso 1 1 calc R . . . .
H13B H 0.202433 0.589324 0.495600 0.030 Uiso 1 1 calc R . . . .
O29 O 0.00148(18) 0.61089(13) 0.86698(17) 0.0966(12) Uani 1 1 d . . . . .
O30 O -0.03544(16) 0.63634(11) 0.78062(18) 0.0855(10) Uani 1 1 d . . . . .
O31 O 0.04354(13) 0.60023(7) 0.60538(12) 0.0554(7) Uani 1 1 d . . . . .
O32 O 0.13385(16) 0.58398(10) 0.62218(14) 0.0721(9) Uani 1 1 d . . . . .
O33 O 0.18043(12) 0.52902(9) 0.88979(12) 0.0605(7) Uani 1 1 d . . . . .
O34 O 0.22528(11) 0.53101(8) 0.81016(12) 0.0554(7) Uani 1 1 d . . . . .
O35 O 0.64505(12) 0.65040(7) 0.54356(13) 0.0565(7) Uani 1 1 d . . . . .
O36 O 0.58490(10) 0.68791(6) 0.58568(10) 0.0391(5) Uani 1 1 d . . . . .
O37 O 0.72832(15) 0.71335(10) 0.38265(15) 0.0737(9) Uani 1 1 d . . . . .
O38 O 0.73990(11) 0.77687(9) 0.38507(12) 0.0565(7) Uani 1 1 d . . . . .
O39 O 0.62630(10) 0.85613(7) 0.49830(11) 0.0467(6) Uani 1 1 d . . . . .
O40 O 0.56792(18) 0.82685(9) 0.5456(2) 0.0960(13) Uani 1 1 d . . . . .
N5 N 0.00105(19) 0.61659(12) 0.8133(2) 0.0702(10) Uani 1 1 d . . . . .
N6 N 0.08834(16) 0.59009(8) 0.63866(14) 0.0471(8) Uani 1 1 d . . . . .
N7 N 0.71930(13) 0.74642(11) 0.40079(14) 0.0494(8) Uani 1 1 d . . . . .
N8 N 0.60571(13) 0.82640(9) 0.51611(14) 0.0466(7) Uani 1 1 d . . . . .
C131 C 0.13393(15) 0.56534(9) 0.73828(15) 0.0402(8) Uani 1 1 d . . . . .
H131 H 0.164505 0.555134 0.720969 0.048 Uiso 1 1 calc R . . . .
C132 C 0.08813(16) 0.58588(9) 0.70342(15) 0.0389(8) Uani 1 1 d . . . . .
C133 C 0.04398(16) 0.60232(10) 0.72544(16) 0.0429(8) Uani 1 1 d . . . . .
H133 H 0.013420 0.616266 0.700400 0.051 Uiso 1 1 calc R . . . .
C134 C 0.04625(16) 0.59747(11) 0.78707(17) 0.0472(9) Uani 1 1 d . . . . .
C135 C 0.08976(17) 0.57623(11) 0.82344(17) 0.0505(9) Uani 1 1 d . . . . .
H135 H 0.089449 0.572689 0.865040 0.061 Uiso 1 1 calc R . . . .
C136 C 0.13359(16) 0.56024(10) 0.79859(16) 0.0440(8) Uani 1 1 d . . . . .
C137 C 0.18182(17) 0.53810(11) 0.83854(17) 0.0486(9) Uani 1 1 d . . . . .
C138 C 0.27686(19) 0.51252(13) 0.8458(2) 0.0664(12) Uani 1 1 d . . . . .
H13C H 0.299908 0.500378 0.818380 0.080 Uiso 1 1 calc R . . . .
H13D H 0.265098 0.491253 0.870968 0.080 Uiso 1 1 calc R . . . .
C139 C 0.31328(18) 0.54199(14) 0.8855(2) 0.0626(11) Uani 1 1 d . . . . .
H13E H 0.349519 0.528816 0.905358 0.075 Uiso 1 1 calc R . . . .
H13F H 0.292461 0.550109 0.917511 0.075 Uiso 1 1 calc R . . . .
C140 C 0.32906(17) 0.57923(13) 0.85371(19) 0.0548(10) Uani 1 1 d . . . . .
H14A H 0.293174 0.591149 0.830477 0.066 Uiso 1 1 calc R . . . .
H14B H 0.346836 0.598658 0.884578 0.066 Uiso 1 1 calc R . . . .
C141 C 0.37044(17) 0.57155(12) 0.81137(18) 0.0505(9) Uani 1 1 d . . . . .
H14C H 0.352387 0.552480 0.780081 0.061 Uiso 1 1 calc R . . . .
H14D H 0.406061 0.559216 0.834456 0.061 Uiso 1 1 calc R . . . .
C142 C 0.38708(15) 0.60911(11) 0.78025(17) 0.0462(8) Uani 1 1 d . . . . .
H14E H 0.352536 0.619287 0.752284 0.055 Uiso 1 1 calc R . . . .
H14F H 0.399959 0.629671 0.811111 0.055 Uiso 1 1 calc R . . . .
C143 C 0.43471(16) 0.60164(10) 0.74548(17) 0.0449(8) Uani 1 1 d . . . . .
H14G H 0.421802 0.580663 0.715315 0.054 Uiso 1 1 calc R . . . .
H14H H 0.469108 0.591576 0.773788 0.054 Uiso 1 1 calc R . . . .
C144 C 0.45241(13) 0.63760(9) 0.71319(15) 0.0372(7) Uani 1 1 d . . . . .
H14I H 0.418530 0.647265 0.683746 0.045 Uiso 1 1 calc R . . . .
H14J H 0.464601 0.658914 0.742977 0.045 Uiso 1 1 calc R . . . .
C145 C 0.50131(14) 0.62888(9) 0.68050(16) 0.0381(7) Uani 1 1 d . . . . .
H14K H 0.488824 0.607647 0.650661 0.046 Uiso 1 1 calc R . . . .
H14L H 0.534851 0.618848 0.710035 0.046 Uiso 1 1 calc R . . . .
C146 C 0.52061(13) 0.66436(9) 0.64808(15) 0.0363(7) Uani 1 1 d . . . . .
H14M H 0.487697 0.674246 0.617583 0.044 Uiso 1 1 calc R . . . .
H14N H 0.533197 0.685852 0.677440 0.044 Uiso 1 1 calc R . . . .
C147 C 0.56958(15) 0.65322(9) 0.61776(17) 0.0421(8) Uani 1 1 d . . . . .
H14O H 0.603321 0.644423 0.648175 0.050 Uiso 1 1 calc R . . . .
H14P H 0.557685 0.631249 0.589086 0.050 Uiso 1 1 calc R . . . .
C148 C 0.62234(15) 0.68155(10) 0.54960(15) 0.0400(8) Uani 1 1 d . . . . .
C149 C 0.63411(13) 0.71821(10) 0.51718(14) 0.0356(7) Uani 1 1 d . . . . .
C150 C 0.66877(13) 0.71549(10) 0.47424(15) 0.0386(7) Uani 1 1 d . . . . .
H150 H 0.683381 0.690625 0.464645 0.046 Uiso 1 1 calc R . . . .
C151 C 0.68166(13) 0.74946(11) 0.44574(14) 0.0383(7) Uani 1 1 d . . . . .
C152 C 0.66201(13) 0.78637(10) 0.45821(14) 0.0368(7) Uani 1 1 d . . . . .
H152 H 0.671713 0.809564 0.438680 0.044 Uiso 1 1 calc R . . . .
C153 C 0.62737(13) 0.78750(10) 0.50082(14) 0.0351(7) Uani 1 1 d . . . . .
C154 C 0.61225(14) 0.75451(10) 0.52979(15) 0.0372(7) Uani 1 1 d . . . . .
H154 H 0.587290 0.756624 0.557915 0.045 Uiso 1 1 calc R . . . .
O41 O -0.3139(3) 0.9005(2) 0.6230(3) 0.152(3) Uani 1 1 d . . . . .
O42 O -0.3218(2) 0.94543(13) 0.5560(3) 0.146(2) Uani 1 1 d . . . . .
O43 O -0.2042(2) 0.93778(18) 0.4057(3) 0.158(2) Uani 1 1 d . . . . .
O44 O -0.1658(3) 0.8804(3) 0.3907(4) 0.192(4) Uani 1 1 d . . . . .
O45 O -0.22760(15) 0.77390(10) 0.59454(15) 0.0712(9) Uani 1 1 d . . . . .
O46 O -0.17062(13) 0.77107(9) 0.52569(15) 0.0684(8) Uani 1 1 d . . . . .
O47 O 0.12145(16) 0.56716(12) 0.13345(16) 0.0883(11) Uani 1 1 d . . . . .
O48 O 0.14755(12) 0.59517(9) 0.22457(16) 0.0686(8) Uani 1 1 d . . . . .
O49 O 0.34624(17) 0.59469(10) 0.3309(2) 0.0866(12) Uani 1 1 d . . . . .
O50 O 0.41448(16) 0.58244(12) 0.2804(3) 0.1160(16) Uani 1 1 d . . . . .
O51 O 0.3658(3) 0.51393(18) 0.0905(2) 0.151(2) Uani 1 1 d . . . . .
O52 O 0.2761(3) 0.50942(15) 0.0448(3) 0.138(2) Uani 1 1 d . . . . .
N9 N -0.3023(2) 0.91411(17) 0.5786(3) 0.1025(19) Uani 1 1 d . . . . .
N10 N -0.1922(3) 0.9025(2) 0.4154(4) 0.139(3) Uani 1 1 d . . . . .
N11 N 0.36331(18) 0.58310(11) 0.2860(3) 0.0832(15) Uani 1 1 d . . . . .
N12 N 0.3143(3) 0.51872(16) 0.0883(3) 0.1097(19) Uani 1 1 d . . . . .
C155 C -0.24926(17) 0.85330(13) 0.56749(19) 0.0596(11) Uani 1 1 d . . . . .
H155 H -0.262706 0.842681 0.601127 0.071 Uiso 1 1 calc R . . . .
C156 C -0.26356(19) 0.89161(15) 0.5480(3) 0.0737(15) Uani 1 1 d . . . . .
C157 C -0.2451(2) 0.90829(18) 0.5007(3) 0.093(2) Uani 1 1 d . . . . .
H157 H -0.255473 0.934584 0.488326 0.112 Uiso 1 1 calc R . . . .
C158 C -0.2110(2) 0.88593(18) 0.4716(3) 0.0871(17) Uani 1 1 d . . . . .
C159 C -0.19544(18) 0.84737(17) 0.4883(2) 0.0759(14) Uani 1 1 d . . . . .
H159 H -0.171807 0.832497 0.466973 0.091 Uiso 1 1 calc R . . . .
C160 C -0.21511(16) 0.83084(13) 0.53708(19) 0.0542(10) Uani 1 1 d . . . . .
C161 C -0.20515(18) 0.78889(13) 0.5566(2) 0.0565(11) Uani 1 1 d . . . . .
C162 C -0.1621(2) 0.72987(15) 0.5359(3) 0.0817(16) Uani 1 1 d . . . . .
H16C H -0.199347 0.716471 0.536489 0.098 Uiso 1 1 calc R . . . .
H16D H -0.135445 0.724968 0.574828 0.098 Uiso 1 1 calc R . . . .
C163 C -0.1352(2) 0.71465(14) 0.4819(3) 0.0763(14) Uani 1 1 d . . . . .
H16E H -0.158916 0.723951 0.443341 0.092 Uiso 1 1 calc R . . . .
H16F H -0.095654 0.725387 0.485280 0.092 Uiso 1 1 calc R . . . .
C164 C -0.1332(2) 0.67086(14) 0.4825(2) 0.0733(11) Uani 1 1 d . U . . .
H16G H -0.170424 0.660385 0.489823 0.088 Uiso 1 1 calc R . . . .
H16H H -0.102214 0.661893 0.515913 0.088 Uiso 1 1 calc R . . . .
C165 C -0.1220(2) 0.65462(14) 0.4236(2) 0.0707(10) Uani 1 1 d . U . . .
H16I H -0.151058 0.665790 0.390220 0.085 Uiso 1 1 calc R . . . .
H16J H -0.127585 0.625611 0.423343 0.085 Uiso 1 1 calc R . . . .
C166 C -0.06201(19) 0.66334(12) 0.4116(2) 0.0627(12) Uani 1 1 d . . . . .
H16K H -0.058314 0.692105 0.405174 0.075 Uiso 1 1 calc R . . . .
H16L H -0.032688 0.655746 0.447361 0.075 Uiso 1 1 calc R . . . .
C167 C -0.05022(17) 0.64153(12) 0.35746(19) 0.0569(11) Uani 1 1 d . . . . .
H16M H -0.078669 0.650276 0.321663 0.068 Uiso 1 1 calc R . . . .
H16N H -0.056705 0.612975 0.363117 0.068 Uiso 1 1 calc R . . . .
C168 C 0.01004(17) 0.64690(11) 0.34448(18) 0.0552(11) Uani 1 1 d . . . . .
H16O H 0.017011 0.675407 0.338933 0.066 Uiso 1 1 calc R . . . .
H16P H 0.038792 0.637631 0.379668 0.066 Uiso 1 1 calc R . . . .
C169 C 0.01883(16) 0.62467(12) 0.28899(19) 0.0561(11) Uani 1 1 d . . . . .
H16Q H -0.004722 0.637398 0.252982 0.067 Uiso 1 1 calc R . . . .
H16R H 0.004372 0.597323 0.291088 0.067 Uiso 1 1 calc R . . . .
C170 C 0.08122(16) 0.62294(11) 0.28111(19) 0.0540(11) Uani 1 1 d . . . . .
H17D H 0.096961 0.650108 0.281752 0.065 Uiso 1 1 calc R . . . .
H17E H 0.104540 0.608113 0.315121 0.065 Uiso 1 1 calc R . . . .
C171 C 0.08593(19) 0.60362(16) 0.2239(2) 0.0747(14) Uani 1 1 d . . . . .
H17F H 0.070178 0.621183 0.189580 0.090 Uiso 1 1 calc R . . . .
H17G H 0.063431 0.578721 0.219159 0.090 Uiso 1 1 calc R . . . .
C172 C 0.1581(2) 0.57633(15) 0.1767(2) 0.0700(13) Uani 1 1 d . . . . .
C173 C 0.2211(2) 0.56718(13) 0.1826(2) 0.0668(12) Uani 1 1 d . . . . .
C178 C 0.26194(19) 0.57908(12) 0.2319(2) 0.0652(12) Uani 1 1 d . . . . .
H178 H 0.250741 0.593162 0.264140 0.078 Uiso 1 1 calc R . . . .
C177 C 0.3198(2) 0.57001(12) 0.2334(3) 0.0710(14) Uani 1 1 d . . . . .
C176 C 0.3385(2) 0.55076(14) 0.1879(3) 0.0846(17) Uani 1 1 d . . . . .
H176 H 0.378367 0.545749 0.189136 0.102 Uiso 1 1 calc R . . . .
C175 C 0.2957(3) 0.53874(14) 0.1391(3) 0.0842(17) Uani 1 1 d . . . . .
C174 C 0.2381(2) 0.54630(14) 0.1361(3) 0.0763(14) Uani 1 1 d . . . . .
H174 H 0.210177 0.537404 0.102578 0.092 Uiso 1 1 calc R . . . .

loop_
_atom_site_aniso_label
_atom_site_aniso_U_11
_atom_site_aniso_U_22
_atom_site_aniso_U_33
_atom_site_aniso_U_23
_atom_site_aniso_U_13
_atom_site_aniso_U_12
Cl1 0.1478(16) 0.1102(12) 0.0975(12) -0.0183(9) 0.0593(11) -0.0145(11)
Cl2 0.1423(14) 0.0857(9) 0.0781(10) -0.0195(7) -0.0300(9) 0.0269(9)
Cl3 0.1002(9) 0.0660(7) 0.0515(6) -0.0067(5) 0.0021(6) 0.0144(6)
C179 0.098(4) 0.063(3) 0.054(3) -0.003(2) 0.013(3) 0.007(2)
O1 0.0222(9) 0.0407(11) 0.0224(10) -0.0001(8) 0.0045(8) -0.0007(8)
O2 0.0216(9) 0.0424(11) 0.0205(10) 0.0003(8) 0.0034(8) 0.0012(8)
O3 0.0280(11) 0.0442(12) 0.0496(14) -0.0032(11) 0.0105(10) 0.0052(9)
O4 0.0293(11) 0.0386(11) 0.0453(14) 0.0093(10) 0.0103(10) 0.0015(9)
O5 0.0387(12) 0.0429(13) 0.0497(15) -0.0156(11) 0.0113(11) -0.0073(10)
O6 0.0459(14) 0.0399(12) 0.0505(15) 0.0030(11) 0.0034(12) -0.0085(10)
O7 0.0401(12) 0.0370(12) 0.0496(15) 0.0019(10) 0.0169(11) 0.0008(9)
O8 0.0501(14) 0.0336(11) 0.0437(14) 0.0018(10) 0.0139(11) 0.0008(10)
O9 0.0397(13) 0.0597(15) 0.0347(13) 0.0149(11) 0.0080(10) -0.0063(11)
O10 0.0332(11) 0.0536(13) 0.0261(12) 0.0044(10) 0.0062(9) 0.0023(10)
O11 0.0217(9) 0.0416(11) 0.0207(10) 0.0045(8) 0.0047(8) -0.0007(8)
O12 0.0206(9) 0.0371(10) 0.0203(10) 0.0009(8) 0.0034(8) 0.0017(8)
O13 0.0270(12) 0.110(2) 0.0355(15) -0.0030(14) 0.0028(11) -0.0141(13)
O14 0.0322(12) 0.0712(17) 0.0534(16) -0.0008(13) 0.0175(12) 0.0083(11)
O15 0.0590(15) 0.0499(13) 0.0278(12) -0.0033(10) 0.0164(11) 0.0016(11)
O16 0.0317(12) 0.0836(18) 0.0305(13) 0.0198(12) 0.0086(10) 0.0055(12)
O17 0.0335(13) 0.105(2) 0.0293(13) -0.0159(13) 0.0044(10) -0.0142(13)
O18 0.0535(14) 0.0508(13) 0.0271(12) 0.0040(10) 0.0129(11) -0.0114(11)
O19 0.0300(11) 0.0458(13) 0.0508(15) -0.0011(11) 0.0161(11) -0.0014(9)
O20 0.0349(12) 0.0685(16) 0.0313(13) 0.0009(11) 0.0055(10) 0.0175(11)
O21 0.0332(11) 0.0740(15) 0.0321(12) -0.0064(11) 0.0039(9) 0.0028(10)
O22 0.0328(11) 0.0489(13) 0.0336(13) -0.0044(10) 0.0044(10) 0.0074(9)
O23 0.091(2) 0.0463(14) 0.0467(16) -0.0002(12) 0.0237(15) 0.0026(14)
O24 0.0323(11) 0.0439(13) 0.0492(15) -0.0003(11) 0.0120(10) -0.0018(9)
O25 0.0458(14) 0.0620(15) 0.0320(13) 0.0045(11) 0.0056(11) 0.0043(11)
O26 0.0452(12) 0.0703(14) 0.0715(16) 0.0170(13) 0.0022(12) 0.0099(11)
O27 0.0260(10) 0.0349(11) 0.0436(13) -0.0093(9) 0.0112(9) 0.0006(8)
O28 0.0233(10) 0.0505(13) 0.0330(12) -0.0040(10) 0.0064(9) -0.0090(9)
N1 0.0341(14) 0.0364(13) 0.0224(13) -0.0041(10) 0.0063(11) -0.0010(10)
N2 0.0278(13) 0.0345(13) 0.0316(15) -0.0071(11) 0.0085(11) 0.0025(10)
N3 0.0257(13) 0.0459(15) 0.0352(16) 0.0081(12) 0.0101(12) -0.0012(11)
N4 0.0313(13) 0.0410(14) 0.0268(14) 0.0047(11) 0.0072(11) -0.0065(11)
C1 0.0297(15) 0.0308(14) 0.0258(15) -0.0015(12) 0.0039(12) 0.0037(11)
C2 0.0233(13) 0.0317(14) 0.0190(14) 0.0002(11) -0.0010(11) 0.0045(11)
C3 0.0233(13) 0.0295(14) 0.0241(15) 0.0012(11) 0.0013(11) 0.0019(10)
C4 0.0201(13) 0.0354(15) 0.0188(14) -0.0003(11) 0.0021(11) 0.0029(11)
C5 0.0218(13) 0.0289(14) 0.0229(14) -0.0019(11) -0.0018(11) 0.0028(10)
C6 0.0240(13) 0.0310(14) 0.0236(15) 0.0008(11) 0.0004(11) 0.0002(11)
C7 0.0191(12) 0.0355(14) 0.0190(14) 0.0011(11) 0.0021(11) 0.0020(11)
C8 0.0254(14) 0.0325(14) 0.0252(15) -0.0032(12) 0.0038(12) 0.0022(11)
C9 0.0272(14) 0.0270(14) 0.0297(16) -0.0057(12) 0.0011(12) -0.0003(11)
C10 0.0293(15) 0.0313(14) 0.0317(17) -0.0044(12) 0.0056(13) 0.0004(11)
C11 0.0254(14) 0.0319(15) 0.0388(18) -0.0101(13) 0.0041(13) 0.0012(11)
C12 0.0291(15) 0.0255(14) 0.0385(18) -0.0100(12) 0.0001(13) 0.0008(11)
C13 0.0331(16) 0.0277(14) 0.0369(18) -0.0017(12) 0.0013(13) -0.0017(12)
C14 0.0258(14) 0.0289(14) 0.0382(18) -0.0044(12) 0.0040(13) -0.0009(11)
C15 0.0350(17) 0.0445(18) 0.0397(19) -0.0083(15) 0.0101(14) 0.0005(14)
C16 0.0429(19) 0.048(2) 0.062(3) -0.0104(18) 0.0212(18) 0.0018(15)
C17 0.063(3) 0.086(3) 0.083(3) 0.011(3) 0.040(3) 0.008(2)
C18 0.0372(17) 0.0356(16) 0.0384(18) 0.0040(13) 0.0076(14) -0.0013(13)
C19 0.0418(18) 0.0428(18) 0.045(2) 0.0008(15) 0.0153(16) -0.0042(14)
C20 0.0386(19) 0.058(2) 0.054(2) 0.0080(18) 0.0089(17) -0.0051(16)
C21 0.0327(16) 0.0274(14) 0.0451(19) -0.0080(13) 0.0010(14) 0.0057(12)
C22 0.0307(15) 0.0276(15) 0.0418(19) -0.0068(13) -0.0016(14) 0.0104(12)
C23 0.0290(15) 0.0331(15) 0.0419(19) -0.0085(13) 0.0048(14) 0.0065(12)
C24 0.0296(15) 0.0312(15) 0.0430(19) -0.0062(13) 0.0027(14) 0.0067(12)
C25 0.0310(15) 0.0298(15) 0.0401(19) -0.0038(13) -0.0017(14) 0.0082(12)
C26 0.0361(16) 0.0311(15) 0.0376(18) 0.0016(13) 0.0022(14) 0.0095(12)
C27 0.0310(15) 0.0275(15) 0.047(2) 0.0005(13) -0.0012(14) 0.0030(12)
C28 0.0380(18) 0.0435(18) 0.052(2) -0.0113(16) 0.0149(16) 0.0003(14)
C29 0.057(2) 0.057(2) 0.070(3) -0.019(2) 0.028(2) -0.0129(18)
C30 0.092(4) 0.092(4) 0.118(5) -0.033(3) 0.070(4) -0.037(3)
C31 0.044(2) 0.052(2) 0.055(2) 0.0078(18) 0.0053(18) -0.0037(16)
C32 0.068(3) 0.095(3) 0.079(3) 0.028(3) 0.007(2) -0.029(2)
C33 0.085(3) 0.119(4) 0.105(4) 0.024(3) 0.013(3) -0.025(3)
C34 0.0354(16) 0.0368(16) 0.0373(18) -0.0057(14) -0.0003(14) 0.0054(13)
C35 0.0296(15) 0.0339(15) 0.0330(17) -0.0068(13) -0.0037(13) 0.0029(12)
C36 0.0251(14) 0.0383(16) 0.0343(17) -0.0079(13) 0.0032(13) 0.0011(12)
C37 0.0309(15) 0.0313(15) 0.0299(16) -0.0052(12) 0.0006(13) -0.0014(11)
C38 0.0280(14) 0.0321(14) 0.0256(15) -0.0046(12) -0.0046(12) 0.0007(11)
C39 0.0270(15) 0.0405(16) 0.0298(16) -0.0049(13) 0.0025(13) 0.0005(12)
C40 0.0364(16) 0.0299(15) 0.0303(16) -0.0034(12) -0.0022(13) -0.0009(12)
C41 0.0414(19) 0.050(2) 0.045(2) -0.0019(16) 0.0154(16) -0.0003(15)
C42 0.065(3) 0.079(3) 0.063(3) 0.015(2) 0.026(2) 0.003(2)
C43 0.090(4) 0.061(3) 0.097(4) 0.019(3) 0.032(3) -0.005(2)
C110 0.0375(17) 0.0361(16) 0.040(2) 0.0059(14) -0.0051(15) -0.0065(13)
C44 0.0444(19) 0.0434(18) 0.043(2) 0.0032(15) 0.0073(16) -0.0035(15)
C45 0.069(3) 0.050(2) 0.055(2) 0.0090(18) 0.018(2) -0.0052(19)
C46 0.090(4) 0.077(3) 0.089(4) 0.018(3) 0.033(3) -0.002(3)
C47 0.0269(14) 0.0332(15) 0.0312(16) -0.0077(12) -0.0003(12) 0.0003(11)
C48 0.0276(14) 0.0256(13) 0.0282(16) -0.0063(11) 0.0020(12) 0.0008(11)
C49 0.0264(14) 0.0291(14) 0.0338(17) -0.0017(12) 0.0066(12) -0.0022(11)
C50 0.0341(16) 0.0314(15) 0.0262(16) 0.0001(12) 0.0059(13) 0.0025(12)
C51 0.0289(14) 0.0258(13) 0.0238(15) -0.0050(11) 0.0042(12) 0.0027(11)
C52 0.0268(14) 0.0290(14) 0.0284(16) -0.0030(12) 0.0062(12) 0.0000(11)
C53 0.0321(15) 0.0295(14) 0.0227(15) -0.0038(11) 0.0056(12) 0.0035(11)
C54 0.046(2) 0.091(3) 0.070(3) 0.040(3) 0.014(2) -0.008(2)
C55 0.089(4) 0.078(3) 0.107(5) 0.009(3) 0.039(3) -0.015(3)
C56 0.151(6) 0.066(3) 0.142(6) 0.031(4) 0.078(5) 0.003(4)
C57 0.0402(18) 0.0503(19) 0.0363(19) 0.0081(15) 0.0133(15) 0.0013(15)
C58 0.064(3) 0.066(3) 0.047(2) 0.0097(19) 0.020(2) -0.003(2)
C59 0.110(4) 0.086(3) 0.066(3) -0.005(3) 0.048(3) -0.024(3)
C60 0.0261(14) 0.0249(13) 0.0227(14) -0.0005(11) 0.0045(11) -0.0011(10)
C61 0.0228(13) 0.0270(13) 0.0309(16) 0.0026(11) 0.0063(12) -0.0013(10)
C62 0.0266(14) 0.0299(14) 0.0288(16) 0.0038(12) 0.0118(12) -0.0015(11)
C63 0.0278(14) 0.0281(14) 0.0228(14) 0.0019(11) 0.0063(12) -0.0007(11)
C64 0.0241(13) 0.0249(13) 0.0251(15) 0.0013(11) 0.0059(11) -0.0002(10)
C65 0.0248(13) 0.0282(13) 0.0238(15) -0.0004(11) 0.0076(11) 0.0010(10)
C66 0.0234(13) 0.0255(13) 0.0246(15) -0.0015(11) 0.0038(11) -0.0010(10)
C67 0.0262(14) 0.0291(14) 0.0208(14) -0.0022(11) 0.0072(11) 0.0003(11)
C68 0.0260(13) 0.0233(13) 0.0219(14) -0.0007(10) 0.0046(11) -0.0008(10)
C69 0.0237(13) 0.0234(13) 0.0282(15) -0.0028(11) 0.0077(12) -0.0014(10)
C70 0.0283(14) 0.0231(13) 0.0255(15) -0.0036(11) 0.0097(12) -0.0014(10)
C71 0.0283(14) 0.0251(13) 0.0223(14) -0.0028(11) 0.0059(11) -0.0019(10)
C72 0.0212(13) 0.0320(14) 0.0183(14) 0.0016(11) 0.0025(11) -0.0015(10)
C73 0.0231(13) 0.0284(13) 0.0218(14) 0.0001(11) -0.0016(11) -0.0014(10)
C74 0.0255(13) 0.0263(13) 0.0218(14) -0.0001(11) 0.0010(11) 0.0029(10)
C75 0.0185(12) 0.0313(14) 0.0183(13) -0.0013(11) 0.0021(10) -0.0012(10)
C76 0.0203(12) 0.0286(13) 0.0203(14) -0.0010(11) -0.0001(11) -0.0023(10)
C77 0.0182(12) 0.0281(13) 0.0221(14) -0.0007(11) 0.0024(11) 0.0001(10)
C78 0.0278(14) 0.0295(14) 0.0284(16) 0.0058(12) 0.0028(12) -0.0012(11)
C79 0.0298(15) 0.0263(14) 0.0278(16) 0.0088(11) 0.0013(12) -0.0006(11)
C80 0.0275(14) 0.0325(15) 0.0297(16) 0.0079(12) 0.0035(12) 0.0020(11)
C81 0.0342(16) 0.0357(15) 0.0262(16) 0.0061(12) 0.0048(13) 0.0004(12)
C82 0.0304(15) 0.0299(14) 0.0268(16) 0.0085(12) 0.0009(12) -0.0008(11)
C83 0.0282(15) 0.0364(16) 0.0333(17) 0.0088(13) 0.0042(13) 0.0045(12)
C84 0.0342(15) 0.0289(14) 0.0284(16) 0.0045(12) 0.0045(13) 0.0043(11)
C85 0.0396(15) 0.0733(18) 0.0378(15) -0.0051(14) 0.0010(13) 0.0050(14)
C86 0.054(2) 0.089(3) 0.048(2) -0.015(2) 0.0058(19) 0.013(2)
C87 0.070(3) 0.103(4) 0.071(3) -0.017(3) 0.026(3) 0.007(3)
C88 0.0338(17) 0.0440(18) 0.042(2) -0.0019(15) 0.0085(15) 0.0033(13)
C89 0.046(2) 0.063(2) 0.046(2) -0.0136(18) 0.0120(17) -0.0002(17)
C90 0.058(3) 0.088(3) 0.061(3) -0.027(2) 0.027(2) -0.009(2)
C91 0.0291(15) 0.0378(16) 0.0298(17) 0.0085(13) -0.0002(13) 0.0010(12)
C92 0.0288(15) 0.0374(16) 0.0262(16) 0.0092(12) -0.0027(12) 0.0026(12)
C93 0.0425(18) 0.0443(18) 0.0248(16) 0.0080(13) 0.0043(14) 0.0016(14)
C94 0.058(2) 0.0382(17) 0.0286(18) 0.0034(14) -0.0013(16) 0.0053(15)
C95 0.0390(17) 0.0429(18) 0.0297(17) 0.0100(14) -0.0075(14) -0.0037(14)
C96 0.0293(15) 0.0447(18) 0.0337(18) 0.0085(14) -0.0022(13) -0.0036(13)
C97 0.0274(15) 0.0399(16) 0.0317(17) 0.0059(13) -0.0012(13) 0.0015(12)
C98 0.081(3) 0.063(3) 0.046(2) -0.0034(19) 0.011(2) 0.013(2)
C99 0.115(4) 0.079(3) 0.049(3) -0.007(2) 0.017(3) 0.033(3)
C100 0.167(7) 0.106(5) 0.073(4) -0.027(3) 0.004(4) 0.020(5)
C101 0.0303(16) 0.055(2) 0.046(2) 0.0120(16) 0.0100(15) 0.0001(14)
C102 0.0391(19) 0.071(3) 0.047(2) -0.0015(19) 0.0115(17) 0.0073(17)
C103 0.066(3) 0.057(2) 0.090(4) 0.004(2) 0.026(3) 0.013(2)
C104 0.050(2) 0.0426(18) 0.0358(19) 0.0071(15) -0.0124(16) -0.0079(15)
C105 0.0441(18) 0.0318(16) 0.0369(19) 0.0026(13) -0.0119(15) -0.0089(13)
C106 0.051(2) 0.0373(17) 0.0294(17) 0.0007(13) -0.0011(15) -0.0113(14)
C107 0.0378(17) 0.0364(16) 0.0328(18) 0.0011(13) -0.0014(14) -0.0079(13)
C108 0.0358(16) 0.0287(14) 0.0280(16) 0.0018(12) -0.0044(13) -0.0093(12)
C109 0.0355(16) 0.0324(15) 0.0327(17) 0.0027(13) -0.0028(13) -0.0079(12)
C111 0.055(2) 0.071(3) 0.042(2) 0.0005(19) 0.0081(18) 0.0047(19)
C112 0.076(3) 0.084(3) 0.057(3) -0.008(2) 0.016(2) 0.002(3)
C113 0.095(4) 0.114(5) 0.094(4) 0.000(4) 0.015(3) 0.044(4)
C114 0.0509(15) 0.0803(17) 0.0791(18) 0.0167(16) 0.0082(14) 0.0092(14)
C115 0.0567(15) 0.0846(17) 0.0860(18) 0.0146(16) 0.0068(15) 0.0063(14)
C116 0.073(2) 0.094(2) 0.093(2) 0.011(2) 0.009(2) 0.0030(19)
C117 0.0336(16) 0.0271(14) 0.0318(17) 0.0022(12) -0.0005(13) -0.0048(11)
C118 0.0272(14) 0.0237(13) 0.0248(15) 0.0038(11) -0.0009(12) 0.0000(10)
C119 0.0327(15) 0.0256(13) 0.0251(15) -0.0004(11) 0.0054(12) 0.0018(11)
C120 0.0238(13) 0.0243(13) 0.0289(15) 0.0026(11) 0.0037(12) 0.0010(10)
C121 0.0258(13) 0.0221(13) 0.0227(14) 0.0029(10) 0.0011(11) -0.0002(10)
C122 0.0231(13) 0.0270(13) 0.0230(14) 0.0010(11) 0.0035(11) 0.0002(10)
C123 0.0231(13) 0.0284(14) 0.0273(15) 0.0057(11) 0.0033(12) -0.0027(10)
C124 0.0392(17) 0.0423(17) 0.0362(18) -0.0065(14) 0.0116(14) 0.0063(14)
C125 0.0382(18) 0.050(2) 0.053(2) -0.0096(17) 0.0215(16) 0.0026(15)
C126 0.0395(19) 0.058(2) 0.062(3) -0.0096(19) 0.0054(18) 0.0129(16)
C127 0.0267(15) 0.0408(16) 0.0300(16) 0.0040(13) 0.0082(13) 0.0019(12)
C128 0.0288(16) 0.0480(19) 0.047(2) 0.0108(15) 0.0108(15) -0.0005(13)
C129 0.045(2) 0.052(2) 0.065(3) 0.0167(19) 0.0293(19) 0.0085(16)
C130 0.0246(13) 0.0275(13) 0.0222(14) 0.0041(11) 0.0027(11) -0.0015(10)
O29 0.104(3) 0.132(3) 0.066(2) -0.013(2) 0.046(2) 0.010(2)
O30 0.081(2) 0.086(2) 0.095(3) -0.005(2) 0.032(2) 0.018(2)
O31 0.086(2) 0.0365(13) 0.0371(14) -0.0006(11) -0.0040(14) -0.0097(13)
O32 0.095(2) 0.079(2) 0.0514(18) 0.0144(15) 0.0371(18) 0.0164(18)
O33 0.0651(18) 0.0703(18) 0.0438(16) 0.0126(13) 0.0049(13) -0.0192(14)
O34 0.0497(15) 0.0654(17) 0.0503(16) 0.0118(13) 0.0075(13) -0.0054(12)
O35 0.0705(18) 0.0431(14) 0.0634(18) -0.0011(12) 0.0317(15) 0.0056(12)
O36 0.0429(13) 0.0379(12) 0.0389(13) 0.0006(10) 0.0141(11) -0.0027(9)
O37 0.085(2) 0.080(2) 0.068(2) -0.0097(17) 0.0448(18) 0.0053(17)
O38 0.0439(14) 0.082(2) 0.0472(16) 0.0152(14) 0.0175(12) -0.0006(13)
O39 0.0457(14) 0.0452(13) 0.0459(15) 0.0063(11) 0.0009(11) -0.0056(11)
O40 0.126(3) 0.0561(18) 0.137(3) 0.018(2) 0.102(3) 0.0194(19)
N5 0.078(3) 0.069(2) 0.070(3) -0.012(2) 0.030(2) -0.003(2)
N6 0.079(2) 0.0286(14) 0.0336(17) -0.0015(12) 0.0112(17) -0.0095(14)
N7 0.0387(16) 0.076(2) 0.0355(17) 0.0010(16) 0.0114(13) 0.0041(15)
N8 0.0489(17) 0.0480(17) 0.0449(18) 0.0060(14) 0.0140(15) 0.0023(13)
C131 0.049(2) 0.0353(16) 0.0376(19) -0.0014(14) 0.0112(16) -0.0117(14)
C132 0.056(2) 0.0308(15) 0.0296(17) -0.0032(13) 0.0084(15) -0.0155(14)
C133 0.053(2) 0.0344(17) 0.041(2) -0.0061(14) 0.0095(16) -0.0114(15)
C134 0.052(2) 0.0461(19) 0.047(2) -0.0110(16) 0.0176(18) -0.0118(16)
C135 0.063(2) 0.055(2) 0.035(2) -0.0063(16) 0.0105(18) -0.0210(18)
C136 0.048(2) 0.0463(19) 0.0369(19) -0.0029(15) 0.0066(16) -0.0178(15)
C137 0.057(2) 0.050(2) 0.037(2) 0.0050(16) 0.0044(18) -0.0167(17)
C138 0.058(3) 0.061(3) 0.077(3) 0.022(2) 0.006(2) 0.001(2)
C139 0.047(2) 0.083(3) 0.058(3) 0.025(2) 0.012(2) -0.005(2)
C140 0.048(2) 0.070(3) 0.049(2) 0.0046(19) 0.0151(18) -0.0061(18)
C141 0.048(2) 0.059(2) 0.046(2) 0.0036(18) 0.0110(17) -0.0061(17)
C142 0.0400(19) 0.054(2) 0.044(2) 0.0077(16) 0.0087(16) -0.0014(15)
C143 0.049(2) 0.0397(18) 0.049(2) -0.0033(15) 0.0165(17) -0.0083(15)
C144 0.0332(16) 0.0390(17) 0.0381(18) 0.0011(14) 0.0034(14) 0.0023(13)
C145 0.0414(18) 0.0325(16) 0.0421(19) -0.0053(14) 0.0124(15) -0.0021(13)
C146 0.0309(16) 0.0373(16) 0.0409(19) 0.0022(14) 0.0076(14) 0.0006(12)
C147 0.049(2) 0.0323(16) 0.047(2) 0.0019(14) 0.0161(16) -0.0041(14)
C148 0.0394(18) 0.0457(19) 0.0348(18) -0.0045(14) 0.0069(15) -0.0023(14)
C149 0.0286(15) 0.0471(18) 0.0298(17) -0.0019(14) 0.0020(13) -0.0028(13)
C150 0.0311(16) 0.0485(18) 0.0350(18) -0.0028(14) 0.0038(14) 0.0001(13)
C151 0.0268(15) 0.060(2) 0.0266(17) 0.0014(15) 0.0024(13) 0.0001(14)
C152 0.0259(15) 0.0531(19) 0.0289(17) 0.0051(14) -0.0003(13) -0.0032(13)
C153 0.0276(15) 0.0471(18) 0.0294(17) 0.0005(14) 0.0027(13) -0.0006(13)
C154 0.0326(16) 0.0480(18) 0.0318(17) -0.0010(14) 0.0083(14) -0.0004(13)
O41 0.168(5) 0.190(6) 0.089(4) -0.047(4) 0.002(4) 0.084(4)
O42 0.128(4) 0.069(3) 0.224(6) -0.048(3) -0.005(4) 0.011(3)
O43 0.117(4) 0.129(4) 0.227(7) 0.084(5) 0.029(4) -0.004(3)
O44 0.160(6) 0.223(8) 0.223(8) 0.099(6) 0.114(6) 0.050(6)
O45 0.077(2) 0.077(2) 0.0523(19) -0.0019(16) -0.0031(16) -0.0077(17)
O46 0.0564(17) 0.073(2) 0.071(2) -0.0134(16) 0.0001(15) 0.0109(15)
O47 0.077(2) 0.120(3) 0.064(2) 0.005(2) 0.0053(19) -0.013(2)
O48 0.0498(16) 0.074(2) 0.077(2) 0.0048(17) -0.0003(15) -0.0057(14)
O49 0.073(2) 0.0488(19) 0.131(4) 0.022(2) 0.001(2) -0.0106(16)
O50 0.057(2) 0.085(3) 0.199(5) 0.021(3) 0.010(3) 0.0225(18)
O51 0.159(5) 0.186(5) 0.119(4) 0.058(4) 0.051(4) 0.114(4)
O52 0.161(5) 0.087(3) 0.180(6) -0.033(4) 0.066(5) -0.006(3)
N9 0.080(3) 0.084(4) 0.125(5) -0.054(4) -0.025(3) 0.007(3)
N10 0.067(3) 0.131(6) 0.219(9) 0.071(6) 0.031(4) -0.013(3)
N11 0.056(3) 0.038(2) 0.149(5) 0.029(2) 0.004(3) 0.0085(17)
N12 0.129(5) 0.074(3) 0.134(6) 0.027(3) 0.043(4) 0.039(3)
C155 0.049(2) 0.073(3) 0.047(2) -0.016(2) -0.0141(19) -0.0103(19)
C156 0.047(2) 0.070(3) 0.092(4) -0.026(3) -0.015(3) -0.008(2)
C157 0.046(3) 0.078(3) 0.142(6) 0.012(4) -0.015(3) -0.020(2)
C158 0.051(3) 0.092(4) 0.115(5) 0.029(3) 0.008(3) -0.013(3)
C159 0.037(2) 0.104(4) 0.087(4) -0.002(3) 0.012(2) -0.010(2)
C160 0.0349(18) 0.073(3) 0.048(2) -0.013(2) -0.0069(17) -0.0054(18)
C161 0.046(2) 0.072(3) 0.043(2) -0.013(2) -0.0119(19) -0.0027(19)
C162 0.061(3) 0.079(3) 0.094(4) -0.016(3) -0.015(3) -0.006(2)
C163 0.058(3) 0.068(3) 0.100(4) 0.003(3) 0.009(3) 0.000(2)
C164 0.073(2) 0.068(2) 0.075(2) 0.0115(19) 0.004(2) -0.0080(18)
C165 0.073(2) 0.064(2) 0.071(2) 0.0099(18) 0.003(2) -0.0127(18)
C166 0.072(3) 0.055(2) 0.056(3) 0.010(2) 0.001(2) -0.019(2)
C167 0.050(2) 0.054(2) 0.055(2) 0.0109(19) -0.0164(19) -0.0050(17)
C168 0.059(2) 0.0418(19) 0.053(2) 0.0132(17) -0.0168(19) -0.0122(17)
C169 0.047(2) 0.052(2) 0.060(3) 0.0078(18) -0.0151(19) -0.0067(16)
C170 0.049(2) 0.0436(19) 0.059(3) 0.0151(18) -0.0149(19) -0.0103(16)
C171 0.047(2) 0.091(3) 0.077(3) -0.003(3) -0.010(2) -0.006(2)
C172 0.067(3) 0.072(3) 0.071(3) 0.017(3) 0.011(3) -0.011(2)
C173 0.064(3) 0.056(2) 0.080(3) 0.025(2) 0.014(3) -0.001(2)
C178 0.061(3) 0.045(2) 0.090(3) 0.020(2) 0.014(2) 0.0004(18)
C177 0.068(3) 0.035(2) 0.111(4) 0.026(2) 0.018(3) 0.0086(19)
C176 0.076(3) 0.052(3) 0.131(5) 0.039(3) 0.031(4) 0.022(2)
C175 0.103(4) 0.051(3) 0.109(5) 0.030(3) 0.046(4) 0.026(3)
C174 0.083(3) 0.056(3) 0.091(4) 0.022(3) 0.020(3) 0.004(2)

loop_
_atom_type_symbol
_atom_type_description
_atom_type_scat_dispersion_real
_atom_type_scat_dispersion_imag
_atom_type_scat_source
C C 0.0033 0.0016 'International Tables Vol C Tables 4.2.6.8 and 6.1.1.4'
H H 0.0000 0.0000 'International Tables Vol C Tables 4.2.6.8 and 6.1.1.4'
Cl Cl 0.1484 0.1585 'International Tables Vol C Tables 4.2.6.8 and 6.1.1.4'
N N 0.0061 0.0033 'International Tables Vol C Tables 4.2.6.8 and 6.1.1.4'
O O 0.0106 0.0060 'International Tables Vol C Tables 4.2.6.8 and 6.1.1.4'

loop_
_geom_angle_atom_site_label_1
_geom_angle_atom_site_label_2
_geom_angle_atom_site_label_3
_geom_angle
_geom_angle_site_symmetry_1
_geom_angle_site_symmetry_3
_geom_angle_publ_flag
Cl1 C179 Cl2 111.9(3) . . ?
Cl1 C179 Cl3 111.1(3) . . ?
Cl1 C179 H179 107.8 . . ?
Cl2 C179 H179 107.8 . . ?
Cl3 C179 Cl2 110.4(3) . . ?
Cl3 C179 H179 107.8 . . ?
C60 O1 C4 118.0(2) . . ?
C66 O2 C7 117.2(2) . . ?
C11 O3 C15 117.5(2) . . ?
C14 O4 C18 118.5(2) . . ?
C24 O5 C28 118.9(2) . . ?
C27 O6 C31 118.5(3) . . ?
C37 O7 C41 118.1(2) . . ?
C40 O8 C44 118.2(2) . . ?
C50 O9 C54 119.6(3) . . ?
C53 O10 C57 117.6(2) . . ?
C64 O11 C72 117.8(2) . . ?
C68 O12 C75 117.8(2) . . ?
C81 O21 C85 116.9(3) . . ?
C84 O22 C88 117.7(2) . . ?
C94 O23 C98 119.5(3) . . ?
C97 O24 C101 119.0(3) . . ?
C107 O25 C111 118.5(3) . . ?
C110 O26 C114 118.3(3) . . ?
C120 O27 C124 118.4(2) . . ?
C123 O28 C127 118.3(2) . . ?
O17 N1 C71 118.1(3) . . ?
O18 N1 O17 124.1(3) . . ?
O18 N1 C71 117.7(2) . . ?
O19 N2 C69 117.6(2) . . ?
O20 N2 O19 124.6(3) . . ?
O20 N2 C69 117.7(3) . . ?
O13 N3 O14 123.5(3) . . ?
O13 N3 C61 118.9(3) . . ?
O14 N3 C61 117.5(3) . . ?
O15 N4 O16 124.0(3) . . ?
O15 N4 C63 117.9(2) . . ?
O16 N4 C63 118.1(3) . . ?
H1A C1 H1B 108.1 . . ?
C2 C1 H1A 109.6 . . ?
C2 C1 H1B 109.6 . . ?
C2 C1 C51 110.1(2) . . ?
C51 C1 H1A 109.6 . . ?
C51 C1 H1B 109.6 . . ?
C3 C2 C1 121.1(3) . . ?
C7 C2 C1 122.6(3) . . ?
C7 C2 C3 116.3(3) . . ?
C2 C3 H3 119.6 . . ?
C4 C3 C2 120.8(3) . . ?
C4 C3 H3 119.6 . . ?
C3 C4 O1 116.6(2) . . ?
C3 C4 C5 122.9(3) . . ?
C5 C4 O1 120.4(2) . . ?
C4 C5 C8 122.3(3) . . ?
C6 C5 C4 116.3(2) . . ?
C6 C5 C8 121.4(3) . . ?
C5 C6 H6 119.6 . . ?
C7 C6 C5 120.9(3) . . ?
C7 C6 H6 119.6 . . ?
C2 C7 O2 118.2(2) . . ?
C2 C7 C6 122.9(3) . . ?
C6 C7 O2 118.9(2) . . ?
C5 C8 H8A 109.0 . . ?
C5 C8 H8B 109.0 . . ?
C5 C8 C9 112.7(2) . . ?
H8A C8 H8B 107.8 . . ?
C9 C8 H8A 109.0 . . ?
C9 C8 H8B 109.0 . . ?
C10 C9 C8 121.1(3) . . ?
C10 C9 C14 118.6(3) . . ?
C14 C9 C8 120.3(3) . . ?
C9 C10 H10 119.2 . . ?
C9 C10 C11 121.6(3) . . ?
C11 C10 H10 119.2 . . ?
O3 C11 C10 123.6(3) . . ?
O3 C11 C12 117.0(3) . . ?
C12 C11 C10 119.5(3) . . ?
C11 C12 C21 121.3(3) . . ?
C13 C12 C11 119.1(3) . . ?
C13 C12 C21 119.6(3) . . ?
C12 C13 H13 119.5 . . ?
C12 C13 C14 121.1(3) . . ?
C14 C13 H13 119.5 . . ?
O4 C14 C9 115.8(2) . . ?
O4 C14 C13 124.1(3) . . ?
C9 C14 C13 120.1(3) . . ?
O3 C15 H15A 110.1 . . ?
O3 C15 H15B 110.1 . . ?
O3 C15 C16 108.2(3) . . ?
H15A C15 H15B 108.4 . . ?
C16 C15 H15A 110.1 . . ?
C16 C15 H15B 110.1 . . ?
C15 C16 H16A 109.4 . . ?
C15 C16 H16B 109.4 . . ?
C15 C16 C17 111.3(3) . . ?
H16A C16 H16B 108.0 . . ?
C17 C16 H16A 109.4 . . ?
C17 C16 H16B 109.4 . . ?
C16 C17 H17A 109.5 . . ?
C16 C17 H17B 109.5 . . ?
C16 C17 H17C 109.5 . . ?
H17A C17 H17B 109.5 . . ?
H17A C17 H17C 109.5 . . ?
H17B C17 H17C 109.5 . . ?
O4 C18 H18A 110.2 . . ?
O4 C18 H18B 110.2 . . ?
O4 C18 C19 107.4(3) . . ?
H18A C18 H18B 108.5 . . ?
C19 C18 H18A 110.2 . . ?
C19 C18 H18B 110.2 . . ?
C18 C19 H19A 109.0 . . ?
C18 C19 H19B 109.0 . . ?
C18 C19 C20 112.9(3) . . ?
H19A C19 H19B 107.8 . . ?
C20 C19 H19A 109.0 . . ?
C20 C19 H19B 109.0 . . ?
C19 C20 H20A 109.5 . . ?
C19 C20 H20B 109.5 . . ?
C19 C20 H20C 109.5 . . ?
H20A C20 H20B 109.5 . . ?
H20A C20 H20C 109.5 . . ?
H20B C20 H20C 109.5 . . ?
C12 C21 H21A 109.6 . . ?
C12 C21 H21B 109.6 . . ?
H21A C21 H21B 108.1 . . ?
C22 C21 C12 110.3(2) . . ?
C22 C21 H21A 109.6 . . ?
C22 C21 H21B 109.6 . . ?
C23 C22 C21 120.2(3) . . ?
C23 C22 C27 118.4(3) . . ?
C27 C22 C21 121.3(3) . . ?
C22 C23 H23 119.4 . . ?
C24 C23 C22 121.2(3) . . ?
C24 C23 H23 119.4 . . ?
O5 C24 C23 123.3(3) . . ?
O5 C24 C25 116.4(3) . . ?
C25 C24 C23 120.3(3) . . ?
C24 C25 C26 118.6(3) . . ?
C24 C25 C34 121.3(3) . . ?
C26 C25 C34 120.0(3) . . ?
C25 C26 H26 119.4 . . ?
C25 C26 C27 121.2(3) . . ?
C27 C26 H26 119.4 . . ?
O6 C27 C22 116.6(3) . . ?
O6 C27 C26 123.2(3) . . ?
C26 C27 C22 120.2(3) . . ?
O5 C28 H28A 110.2 . . ?
O5 C28 H28B 110.2 . . ?
O5 C28 C29 107.5(3) . . ?
H28A C28 H28B 108.5 . . ?
C29 C28 H28A 110.2 . . ?
C29 C28 H28B 110.2 . . ?
C28 C29 H29A 109.1 . . ?
C28 C29 H29B 109.1 . . ?
H29A C29 H29B 107.9 . . ?
C30 C29 C28 112.3(3) . . ?
C30 C29 H29A 109.1 . . ?
C30 C29 H29B 109.1 . . ?
C29 C30 H30A 109.5 . . ?
C29 C30 H30B 109.5 . . ?
C29 C30 H30C 109.5 . . ?
H30A C30 H30B 109.5 . . ?
H30A C30 H30C 109.5 . . ?
H30B C30 H30C 109.5 . . ?
O6 C31 H31A 110.0 . . ?
O6 C31 H31B 110.0 . . ?
O6 C31 C32 108.3(4) . . ?
H31A C31 H31B 108.4 . . ?
C32 C31 H31A 110.0 . . ?
C32 C31 H31B 110.0 . . ?
C31 C32 H32A 109.5 . . ?
C31 C32 H32B 109.5 . . ?
H32A C32 H32B 108.1 . . ?
C33 C32 C31 110.6(5) . . ?
C33 C32 H32A 109.5 . . ?
C33 C32 H32B 109.5 . . ?
C32 C33 H33A 109.5 . . ?
C32 C33 H33B 109.5 . . ?
C32 C33 H33C 109.5 . . ?
H33A C33 H33B 109.5 . . ?
H33A C33 H33C 109.5 . . ?
H33B C33 H33C 109.5 . . ?
C25 C34 H34A 109.4 . . ?
C25 C34 H34B 109.4 . . ?
C25 C34 C35 111.2(2) . . ?
H34A C34 H34B 108.0 . . ?
C35 C34 H34A 109.4 . . ?
C35 C34 H34B 109.4 . . ?
C36 C35 C34 120.5(3) . . ?
C36 C35 C40 118.6(3) . . ?
C40 C35 C34 120.9(3) . . ?
C35 C36 H36 119.3 . . ?
C35 C36 C37 121.4(3) . . ?
C37 C36 H36 119.3 . . ?
O7 C37 C36 123.8(3) . . ?
O7 C37 C38 115.9(3) . . ?
C36 C37 C38 120.4(3) . . ?
C37 C38 C39 118.3(3) . . ?
C37 C38 C47 121.4(3) . . ?
C39 C38 C47 120.2(3) . . ?
C38 C39 H39 119.4 . . ?
C40 C39 C38 121.1(3) . . ?
C40 C39 H39 119.4 . . ?
O8 C40 C35 115.9(3) . . ?
O8 C40 C39 124.0(3) . . ?
C39 C40 C35 120.1(3) . . ?
O7 C41 H41A 110.0 . . ?
O7 C41 H41B 110.0 . . ?
O7 C41 C42 108.6(3) . . ?
H41A C41 H41B 108.4 . . ?
C42 C41 H41A 110.0 . . ?
C42 C41 H41B 110.0 . . ?
C41 C42 H42A 108.3 . . ?
C41 C42 H42B 108.3 . . ?
H42A C42 H42B 107.4 . . ?
C43 C42 C41 115.8(4) . . ?
C43 C42 H42A 108.3 . . ?
C43 C42 H42B 108.3 . . ?
C42 C43 H43A 109.5 . . ?
C42 C43 H43B 109.5 . . ?
C42 C43 H43C 109.5 . . ?
H43A C43 H43B 109.5 . . ?
H43A C43 H43C 109.5 . . ?
H43B C43 H43C 109.5 . . ?
O26 C110 C109 123.0(3) . . ?
C105 C110 O26 117.0(3) . . ?
C105 C110 C109 120.0(3) . . ?
O8 C44 H44A 110.1 . . ?
O8 C44 H44B 110.1 . . ?
O8 C44 C45 108.2(3) . . ?
H44A C44 H44B 108.4 . . ?
C45 C44 H44A 110.1 . . ?
C45 C44 H44B 110.1 . . ?
C44 C45 H45A 109.4 . . ?
C44 C45 H45B 109.4 . . ?
H45A C45 H45B 108.0 . . ?
C46 C45 C44 111.1(4) . . ?
C46 C45 H45A 109.4 . . ?
C46 C45 H45B 109.4 . . ?
C45 C46 H46A 109.5 . . ?
C45 C46 H46B 109.5 . . ?
C45 C46 H46C 109.5 . . ?
H46A C46 H46B 109.5 . . ?
H46A C46 H46C 109.5 . . ?
H46B C46 H46C 109.5 . . ?
C38 C47 H47A 109.4 . . ?
C38 C47 H47B 109.4 . . ?
C38 C47 C48 111.3(2) . . ?
H47A C47 H47B 108.0 . . ?
C48 C47 H47A 109.4 . . ?
C48 C47 H47B 109.4 . . ?
C49 C48 C47 120.3(3) . . ?
C49 C48 C53 118.3(3) . . ?
C53 C48 C47 121.4(3) . . ?
C48 C49 H49 119.2 . . ?
C48 C49 C50 121.5(3) . . ?
C50 C49 H49 119.2 . . ?
O9 C50 C49 124.5(3) . . ?
O9 C50 C51 115.7(3) . . ?
C49 C50 C51 119.8(3) . . ?
C50 C51 C1 120.7(3) . . ?
C52 C51 C1 120.0(3) . . ?
C52 C51 C50 119.3(3) . . ?
C51 C52 H52 119.7 . . ?
C51 C52 C53 120.5(3) . . ?
C53 C52 H52 119.7 . . ?
O10 C53 C48 116.1(2) . . ?
O10 C53 C52 123.4(3) . . ?
C48 C53 C52 120.5(3) . . ?
O9 C54 H54A 108.8 . . ?
O9 C54 H54B 108.8 . . ?
H54A C54 H54B 107.7 . . ?
C55 C54 O9 113.8(4) . . ?
C55 C54 H54A 108.8 . . ?
C55 C54 H54B 108.8 . . ?
C54 C55 H55A 109.2 . . ?
C54 C55 H55B 109.2 . . ?
C54 C55 C56 112.1(5) . . ?
H55A C55 H55B 107.9 . . ?
C56 C55 H55A 109.2 . . ?
C56 C55 H55B 109.2 . . ?
C55 C56 H56A 109.5 . . ?
C55 C56 H56B 109.5 . . ?
C55 C56 H56C 109.5 . . ?
H56A C56 H56B 109.5 . . ?
H56A C56 H56C 109.5 . . ?
H56B C56 H56C 109.5 . . ?
O10 C57 H57A 110.3 . . ?
O10 C57 H57B 110.3 . . ?
O10 C57 C58 107.2(3) . . ?
H57A C57 H57B 108.5 . . ?
C58 C57 H57A 110.3 . . ?
C58 C57 H57B 110.3 . . ?
C57 C58 H58A 109.3 . . ?
C57 C58 H58B 109.3 . . ?
H58A C58 H58B 108.0 . . ?
C59 C58 C57 111.6(4) . . ?
C59 C58 H58A 109.3 . . ?
C59 C58 H58B 109.3 . . ?
C58 C59 H59A 109.5 . . ?
C58 C59 H59B 109.5 . . ?
C58 C59 H59C 109.5 . . ?
H59A C59 H59B 109.5 . . ?
H59A C59 H59C 109.5 . . ?
H59B C59 H59C 109.5 . . ?
O1 C60 C61 119.5(2) . . ?
O1 C60 C65 121.5(3) . . ?
C65 C60 C61 118.9(3) . . ?
C60 C61 N3 122.2(3) . . ?
C62 C61 N3 117.5(3) . . ?
C62 C61 C60 120.3(3) . . ?
C61 C62 H62 119.9 . . ?
C61 C62 C63 120.2(3) . . ?
C63 C62 H62 119.9 . . ?
C62 C63 N4 117.7(3) . . ?
C62 C63 C64 120.6(3) . . ?
C64 C63 N4 121.6(2) . . ?
O11 C64 C63 118.5(2) . . ?
O11 C64 C65 122.7(3) . . ?
C65 C64 C63 118.8(2) . . ?
C60 C65 H65 119.5 . . ?
C64 C65 C60 121.1(3) . . ?
C64 C65 H65 119.5 . . ?
O2 C66 C67 121.9(3) . . ?
O2 C66 C71 119.7(2) . . ?
C67 C66 C71 118.3(2) . . ?
C66 C67 H67 119.1 . . ?
C66 C67 C68 121.8(3) . . ?
C68 C67 H67 119.1 . . ?
O12 C68 C67 122.2(3) . . ?
O12 C68 C69 119.1(2) . . ?
C67 C68 C69 118.5(2) . . ?
C68 C69 N2 121.7(2) . . ?
C70 C69 N2 118.0(3) . . ?
C70 C69 C68 120.2(2) . . ?
C69 C70 H70 119.9 . . ?
C69 C70 C71 120.2(3) . . ?
C71 C70 H70 119.9 . . ?
C66 C71 N1 122.5(2) . . ?
C70 C71 N1 116.7(3) . . ?
C70 C71 C66 120.8(3) . . ?
C73 C72 O11 117.7(2) . . ?
C77 C72 O11 119.4(2) . . ?
C77 C72 C73 122.9(3) . . ?
C72 C73 C74 116.2(2) . . ?
C72 C73 C78 122.7(3) . . ?
C74 C73 C78 121.1(2) . . ?
C73 C74 H74 119.5 . . ?
C75 C74 C73 121.0(3) . . ?
C75 C74 H74 119.5 . . ?
C74 C75 O12 116.1(2) . . ?
C74 C75 C76 122.8(3) . . ?
C76 C75 O12 121.0(2) . . ?
C75 C76 C130 123.0(3) . . ?
C77 C76 C75 116.3(2) . . ?
C77 C76 C130 120.7(2) . . ?
C72 C77 C76 120.8(2) . . ?
C72 C77 H77 119.6 . . ?
C76 C77 H77 119.6 . . ?
C73 C78 H78A 109.8 . . ?
C73 C78 H78B 109.8 . . ?
C73 C78 C79 109.3(2) . . ?
H78A C78 H78B 108.3 . . ?
C79 C78 H78A 109.8 . . ?
C79 C78 H78B 109.8 . . ?
C80 C79 C78 120.8(3) . . ?
C80 C79 C84 118.5(3) . . ?
C84 C79 C78 120.7(3) . . ?
C79 C80 H80 119.4 . . ?
C81 C80 C79 121.2(3) . . ?
C81 C80 H80 119.4 . . ?
O21 C81 C80 123.7(3) . . ?
O21 C81 C82 115.7(3) . . ?
C80 C81 C82 120.7(3) . . ?
C81 C82 C91 122.0(3) . . ?
C83 C82 C81 118.1(3) . . ?
C83 C82 C91 119.9(3) . . ?
C82 C83 H83 119.3 . . ?
C82 C83 C84 121.4(3) . . ?
C84 C83 H83 119.3 . . ?
O22 C84 C79 116.5(3) . . ?
O22 C84 C83 123.4(3) . . ?
C83 C84 C79 120.1(3) . . ?
O21 C85 H85A 109.9 . . ?
O21 C85 H85B 109.9 . . ?
O21 C85 C86 108.8(3) . . ?
H85A C85 H85B 108.3 . . ?
C86 C85 H85A 109.9 . . ?
C86 C85 H85B 109.9 . . ?
C85 C86 H86A 109.3 . . ?
C85 C86 H86B 109.3 . . ?
H86A C86 H86B 108.0 . . ?
C87 C86 C85 111.5(4) . . ?
C87 C86 H86A 109.3 . . ?
C87 C86 H86B 109.3 . . ?
C86 C87 H87A 109.5 . . ?
C86 C87 H87B 109.5 . . ?
C86 C87 H87C 109.5 . . ?
H87A C87 H87B 109.5 . . ?
H87A C87 H87C 109.5 . . ?
H87B C87 H87C 109.5 . . ?
O22 C88 H88A 109.9 . . ?
O22 C88 H88B 109.9 . . ?
O22 C88 C89 109.0(3) . . ?
H88A C88 H88B 108.3 . . ?
C89 C88 H88A 109.9 . . ?
C89 C88 H88B 109.9 . . ?
C88 C89 H89A 109.7 . . ?
C88 C89 H89B 109.7 . . ?
C88 C89 C90 110.0(3) . . ?
H89A C89 H89B 108.2 . . ?
C90 C89 H89A 109.7 . . ?
C90 C89 H89B 109.7 . . ?
C89 C90 H90A 109.5 . . ?
C89 C90 H90B 109.5 . . ?
C89 C90 H90C 109.5 . . ?
H90A C90 H90B 109.5 . . ?
H90A C90 H90C 109.5 . . ?
H90B C90 H90C 109.5 . . ?
C82 C91 H91A 108.7 . . ?
C82 C91 H91B 108.7 . . ?
H91A C91 H91B 107.6 . . ?
C92 C91 C82 114.1(2) . . ?
C92 C91 H91A 108.7 . . ?
C92 C91 H91B 108.7 . . ?
C93 C92 C91 120.8(3) . . ?
C93 C92 C97 118.3(3) . . ?
C97 C92 C91 120.9(3) . . ?
C92 C93 H93 119.3 . . ?
C92 C93 C94 121.4(3) . . ?
C94 C93 H93 119.3 . . ?
O23 C94 C93 123.8(4) . . ?
O23 C94 C95 116.3(3) . . ?
C95 C94 C93 120.0(3) . . ?
C94 C95 C104 121.0(3) . . ?
C96 C95 C94 118.9(3) . . ?
C96 C95 C104 120.0(3) . . ?
C95 C96 H96 119.5 . . ?
C95 C96 C97 121.0(3) . . ?
C97 C96 H96 119.5 . . ?
O24 C97 C92 116.3(3) . . ?
O24 C97 C96 123.3(3) . . ?
C96 C97 C92 120.4(3) . . ?
O23 C98 H98A 110.3 . . ?
O23 C98 H98B 110.3 . . ?
O23 C98 C99 107.2(4) . . ?
H98A C98 H98B 108.5 . . ?
C99 C98 H98A 110.3 . . ?
C99 C98 H98B 110.3 . . ?
C98 C99 H99A 109.4 . . ?
C98 C99 H99B 109.4 . . ?
H99A C99 H99B 108.0 . . ?
C100 C99 C98 111.2(4) . . ?
C100 C99 H99A 109.4 . . ?
C100 C99 H99B 109.4 . . ?
C99 C100 H10A 109.5 . . ?
C99 C100 H10B 109.5 . . ?
C99 C100 H10C 109.5 . . ?
H10A C100 H10B 109.5 . . ?
H10A C100 H10C 109.5 . . ?
H10B C100 H10C 109.5 . . ?
O24 C101 H10D 110.1 . . ?
O24 C101 H10E 110.1 . . ?
O24 C101 C102 108.0(3) . . ?
H10D C101 H10E 108.4 . . ?
C102 C101 H10D 110.1 . . ?
C102 C101 H10E 110.1 . . ?
C101 C102 H10F 108.9 . . ?
C101 C102 H10G 108.9 . . ?
C101 C102 C103 113.5(3) . . ?
H10F C102 H10G 107.7 . . ?
C103 C102 H10F 108.9 . . ?
C103 C102 H10G 108.9 . . ?
C102 C103 H10H 109.5 . . ?
C102 C103 H10I 109.5 . . ?
C102 C103 H10J 109.5 . . ?
H10H C103 H10I 109.5 . . ?
H10H C103 H10J 109.5 . . ?
H10I C103 H10J 109.5 . . ?
C95 C104 H10K 109.7 . . ?
C95 C104 H10L 109.7 . . ?
H10K C104 H10L 108.2 . . ?
C105 C104 C95 109.9(3) . . ?
C105 C104 H10K 109.7 . . ?
C105 C104 H10L 109.7 . . ?
C110 C105 C104 120.4(3) . . ?
C110 C105 C106 118.9(3) . . ?
C106 C105 C104 120.5(3) . . ?
C105 C106 H106 119.5 . . ?
C105 C106 C107 121.0(3) . . ?
C107 C106 H106 119.5 . . ?
O25 C107 C106 124.4(3) . . ?
O25 C107 C108 115.8(3) . . ?
C108 C107 C106 119.8(3) . . ?
C107 C108 C109 119.0(3) . . ?
C107 C108 C117 121.0(3) . . ?
C109 C108 C117 120.0(3) . . ?
C110 C109 H109 119.5 . . ?
C108 C109 C110 121.0(3) . . ?
C108 C109 H109 119.5 . . ?
O25 C111 H11A 110.4 . . ?
O25 C111 H11B 110.4 . . ?
O25 C111 C112 106.8(3) . . ?
H11A C111 H11B 108.6 . . ?
C112 C111 H11A 110.4 . . ?
C112 C111 H11B 110.4 . . ?
C111 C112 H11C 108.7 . . ?
C111 C112 H11D 108.7 . . ?
H11C C112 H11D 107.6 . . ?
C113 C112 C111 114.3(5) . . ?
C113 C112 H11C 108.7 . . ?
C113 C112 H11D 108.7 . . ?
C112 C113 H11E 109.5 . . ?
C112 C113 H11F 109.5 . . ?
C112 C113 H11G 109.5 . . ?
H11E C113 H11F 109.5 . . ?
H11E C113 H11G 109.5 . . ?
H11F C113 H11G 109.5 . . ?
O26 C114 H11H 109.8 . . ?
O26 C114 H11I 109.8 . . ?
O26 C114 C115 109.4(4) . . ?
H11H C114 H11I 108.2 . . ?
C115 C114 H11H 109.8 . . ?
C115 C114 H11I 109.8 . . ?
C114 C115 H11J 109.0 . . ?
C114 C115 H11K 109.0 . . ?
H11J C115 H11K 107.8 . . ?
C116 C115 C114 113.0(5) . . ?
C116 C115 H11J 109.0 . . ?
C116 C115 H11K 109.0 . . ?
C115 C116 H11L 109.5 . . ?
C115 C116 H11M 109.5 . . ?
C115 C116 H11N 109.5 . . ?
H11L C116 H11M 109.5 . . ?
H11L C116 H11N 109.5 . . ?
H11M C116 H11N 109.5 . . ?
C108 C117 H11O 109.1 . . ?
C108 C117 H11P 109.1 . . ?
C108 C117 C118 112.6(2) . . ?
H11O C117 H11P 107.8 . . ?
C118 C117 H11O 109.1 . . ?
C118 C117 H11P 109.1 . . ?
C119 C118 C117 120.7(3) . . ?
C119 C118 C123 119.1(2) . . ?
C123 C118 C117 120.2(3) . . ?
C118 C119 H119 119.4 . . ?
C118 C119 C120 121.2(3) . . ?
C120 C119 H119 119.4 . . ?
O27 C120 C119 123.8(3) . . ?
O27 C120 C121 116.4(2) . . ?
C121 C120 C119 119.8(3) . . ?
C120 C121 C122 119.1(2) . . ?
C120 C121 C130 120.6(3) . . ?
C122 C121 C130 120.3(3) . . ?
C121 C122 H122 119.5 . . ?
C121 C122 C123 120.9(3) . . ?
C123 C122 H122 119.5 . . ?
O28 C123 C118 115.9(2) . . ?
O28 C123 C122 124.2(3) . . ?
C122 C123 C118 119.9(3) . . ?
O27 C124 H12A 110.3 . . ?
O27 C124 H12B 110.3 . . ?
O27 C124 C125 107.2(3) . . ?
H12A C124 H12B 108.5 . . ?
C125 C124 H12A 110.3 . . ?
C125 C124 H12B 110.3 . . ?
C124 C125 H12C 109.1 . . ?
C124 C125 H12D 109.1 . . ?
H12C C125 H12D 107.8 . . ?
C126 C125 C124 112.7(3) . . ?
C126 C125 H12C 109.1 . . ?
C126 C125 H12D 109.1 . . ?
C125 C126 H12E 109.5 . . ?
C125 C126 H12F 109.5 . . ?
C125 C126 H12G 109.5 . . ?
H12E C126 H12F 109.5 . . ?
H12E C126 H12G 109.5 . . ?
H12F C126 H12G 109.5 . . ?
O28 C127 H12H 110.3 . . ?
O28 C127 H12I 110.3 . . ?
O28 C127 C128 107.1(3) . . ?
H12H C127 H12I 108.6 . . ?
C128 C127 H12H 110.3 . . ?
C128 C127 H12I 110.3 . . ?
C127 C128 H12J 109.2 . . ?
C127 C128 H12K 109.2 . . ?
C127 C128 C129 112.2(3) . . ?
H12J C128 H12K 107.9 . . ?
C129 C128 H12J 109.2 . . ?
C129 C128 H12K 109.2 . . ?
C128 C129 H12L 109.5 . . ?
C128 C129 H12M 109.5 . . ?
C128 C129 H12N 109.5 . . ?
H12L C129 H12M 109.5 . . ?
H12L C129 H12N 109.5 . . ?
H12M C129 H12N 109.5 . . ?
C76 C130 C121 112.7(2) . . ?
C76 C130 H13A 109.1 . . ?
C76 C130 H13B 109.1 . . ?
C121 C130 H13A 109.1 . . ?
C121 C130 H13B 109.1 . . ?
H13A C130 H13B 107.8 . . ?
C137 O34 C138 116.5(3) . . ?
C148 O36 C147 115.6(3) . . ?
O29 N5 C134 117.7(4) . . ?
O30 N5 O29 123.7(4) . . ?
O30 N5 C134 118.5(4) . . ?
O31 N6 O32 124.5(3) . . ?
O31 N6 C132 118.0(3) . . ?
O32 N6 C132 117.5(3) . . ?
O37 N7 C151 117.5(3) . . ?
O38 N7 O37 124.6(3) . . ?
O38 N7 C151 117.9(3) . . ?
O39 N8 C153 118.6(3) . . ?
O40 N8 O39 123.7(3) . . ?
O40 N8 C153 117.7(3) . . ?
C132 C131 H131 121.0 . . ?
C136 C131 H131 121.0 . . ?
C136 C131 C132 118.0(4) . . ?
C131 C132 N6 117.3(3) . . ?
C133 C132 N6 118.5(3) . . ?
C133 C132 C131 124.2(3) . . ?
C132 C133 H133 122.1 . . ?
C132 C133 C134 115.9(3) . . ?
C134 C133 H133 122.1 . . ?
C133 C134 N5 117.7(4) . . ?
C135 C134 N5 120.0(4) . . ?
C135 C134 C133 122.3(4) . . ?
C134 C135 H135 120.4 . . ?
C136 C135 C134 119.2(4) . . ?
C136 C135 H135 120.4 . . ?
C131 C136 C135 120.3(4) . . ?
C131 C136 C137 120.4(4) . . ?
C135 C136 C137 119.2(3) . . ?
O33 C137 O34 125.8(4) . . ?
O33 C137 C136 122.9(4) . . ?
O34 C137 C136 111.2(3) . . ?
O34 C138 H13C 109.4 . . ?
O34 C138 H13D 109.4 . . ?
O34 C138 C139 111.3(4) . . ?
H13C C138 H13D 108.0 . . ?
C139 C138 H13C 109.4 . . ?
C139 C138 H13D 109.4 . . ?
C138 C139 H13E 108.4 . . ?
C138 C139 H13F 108.4 . . ?
C138 C139 C140 115.5(4) . . ?
H13E C139 H13F 107.5 . . ?
C140 C139 H13E 108.4 . . ?
C140 C139 H13F 108.4 . . ?
C139 C140 H14A 108.8 . . ?
C139 C140 H14B 108.8 . . ?
H14A C140 H14B 107.7 . . ?
C141 C140 C139 113.6(4) . . ?
C141 C140 H14A 108.8 . . ?
C141 C140 H14B 108.8 . . ?
C140 C141 H14C 108.8 . . ?
C140 C141 H14D 108.8 . . ?
C140 C141 C142 113.6(3) . . ?
H14C C141 H14D 107.7 . . ?
C142 C141 H14C 108.8 . . ?
C142 C141 H14D 108.8 . . ?
C141 C142 H14E 109.1 . . ?
C141 C142 H14F 109.1 . . ?
H14E C142 H14F 107.9 . . ?
C143 C142 C141 112.4(3) . . ?
C143 C142 H14E 109.1 . . ?
C143 C142 H14F 109.1 . . ?
C142 C143 H14G 108.6 . . ?
C142 C143 H14H 108.6 . . ?
C142 C143 C144 114.7(3) . . ?
H14G C143 H14H 107.6 . . ?
C144 C143 H14G 108.6 . . ?
C144 C143 H14H 108.6 . . ?
C143 C144 H14I 109.1 . . ?
C143 C144 H14J 109.1 . . ?
H14I C144 H14J 107.8 . . ?
C145 C144 C143 112.7(3) . . ?
C145 C144 H14I 109.1 . . ?
C145 C144 H14J 109.1 . . ?
C144 C145 H14K 108.7 . . ?
C144 C145 H14L 108.7 . . ?
C144 C145 C146 114.2(3) . . ?
H14K C145 H14L 107.6 . . ?
C146 C145 H14K 108.7 . . ?
C146 C145 H14L 108.7 . . ?
C145 C146 H14M 109.5 . . ?
C145 C146 H14N 109.5 . . ?
H14M C146 H14N 108.1 . . ?
C147 C146 C145 110.6(3) . . ?
C147 C146 H14M 109.5 . . ?
C147 C146 H14N 109.5 . . ?
O36 C147 C146 108.2(3) . . ?
O36 C147 H14O 110.1 . . ?
O36 C147 H14P 110.1 . . ?
C146 C147 H14O 110.1 . . ?
C146 C147 H14P 110.1 . . ?
H14O C147 H14P 108.4 . . ?
O35 C148 O36 125.1(3) . . ?
O35 C148 C149 122.8(3) . . ?
O36 C148 C149 112.1(3) . . ?
C150 C149 C148 118.6(3) . . ?
C154 C149 C148 121.5(3) . . ?
C154 C149 C150 119.8(3) . . ?
C149 C150 H150 120.5 . . ?
C151 C150 C149 119.0(3) . . ?
C151 C150 H150 120.5 . . ?
C150 C151 N7 118.7(3) . . ?
C152 C151 N7 118.3(3) . . ?
C152 C151 C150 123.0(3) . . ?
C151 C152 H152 122.1 . . ?
C151 C152 C153 115.9(3) . . ?
C153 C152 H152 122.1 . . ?
C152 C153 N8 117.8(3) . . ?
C154 C153 N8 118.5(3) . . ?
C154 C153 C152 123.6(3) . . ?
C149 C154 H154 120.7 . . ?
C153 C154 C149 118.7(3) . . ?
C153 C154 H154 120.7 . . ?
C161 O46 C162 116.4(4) . . ?
C172 O48 C171 115.3(4) . . ?
O41 N9 O42 123.9(7) . . ?
O41 N9 C156 117.9(6) . . ?
O42 N9 C156 118.1(7) . . ?
O43 N10 C158 113.9(8) . . ?
O44 N10 O43 130.6(9) . . ?
O44 N10 C158 115.3(7) . . ?
O49 N11 O50 125.1(6) . . ?
O49 N11 C177 118.2(4) . . ?
O50 N11 C177 116.6(6) . . ?
O51 N12 O52 124.5(7) . . ?
O51 N12 C175 118.4(7) . . ?
O52 N12 C175 117.0(6) . . ?
C156 C155 H155 120.6 . . ?
C160 C155 H155 120.6 . . ?
C160 C155 C156 118.9(5) . . ?
C155 C156 N9 118.1(6) . . ?
C157 C156 N9 118.9(6) . . ?
C157 C156 C155 122.9(5) . . ?
C156 C157 H157 121.3 . . ?
C156 C157 C158 117.5(6) . . ?
C158 C157 H157 121.3 . . ?
C157 C158 N10 119.5(6) . . ?
C157 C158 C159 122.6(6) . . ?
C159 C158 N10 117.7(6) . . ?
C158 C159 H159 120.6 . . ?
C158 C159 C160 118.8(5) . . ?
C160 C159 H159 120.6 . . ?
C155 C160 C159 119.3(5) . . ?
C155 C160 C161 116.6(4) . . ?
C159 C160 C161 123.9(4) . . ?
O45 C161 O46 126.0(4) . . ?
O45 C161 C160 123.1(4) . . ?
O46 C161 C160 110.8(4) . . ?
O46 C162 H16C 110.7 . . ?
O46 C162 H16D 110.7 . . ?
O46 C162 C163 105.1(5) . . ?
H16C C162 H16D 108.8 . . ?
C163 C162 H16C 110.7 . . ?
C163 C162 H16D 110.7 . . ?
C162 C163 H16E 109.7 . . ?
C162 C163 H16F 109.7 . . ?
H16E C163 H16F 108.2 . . ?
C164 C163 C162 109.7(5) . . ?
C164 C163 H16E 109.7 . . ?
C164 C163 H16F 109.7 . . ?
C163 C164 H16G 109.3 . . ?
C163 C164 H16H 109.3 . . ?
C163 C164 C165 111.4(4) . . ?
H16G C164 H16H 108.0 . . ?
C165 C164 H16G 109.3 . . ?
C165 C164 H16H 109.3 . . ?
C164 C165 H16I 108.6 . . ?
C164 C165 H16J 108.6 . . ?
C164 C165 C166 114.6(4) . . ?
H16I C165 H16J 107.6 . . ?
C166 C165 H16I 108.6 . . ?
C166 C165 H16J 108.6 . . ?
C165 C166 H16K 109.2 . . ?
C165 C166 H16L 109.2 . . ?
H16K C166 H16L 107.9 . . ?
C167 C166 C165 112.2(4) . . ?
C167 C166 H16K 109.2 . . ?
C167 C166 H16L 109.2 . . ?
C166 C167 H16M 108.4 . . ?
C166 C167 H16N 108.4 . . ?
C166 C167 C168 115.4(3) . . ?
H16M C167 H16N 107.5 . . ?
C168 C167 H16M 108.4 . . ?
C168 C167 H16N 108.4 . . ?
C167 C168 H16O 109.0 . . ?
C167 C168 H16P 109.0 . . ?
H16O C168 H16P 107.8 . . ?
C169 C168 C167 112.8(3) . . ?
C169 C168 H16O 109.0 . . ?
C169 C168 H16P 109.0 . . ?
C168 C169 H16Q 108.7 . . ?
C168 C169 H16R 108.7 . . ?
C168 C169 C170 114.2(3) . . ?
H16Q C169 H16R 107.6 . . ?
C170 C169 H16Q 108.7 . . ?
C170 C169 H16R 108.7 . . ?
C169 C170 H17D 109.4 . . ?
C169 C170 H17E 109.4 . . ?
H17D C170 H17E 108.0 . . ?
C171 C170 C169 111.2(3) . . ?
C171 C170 H17D 109.4 . . ?
C171 C170 H17E 109.4 . . ?
O48 C171 H17F 110.0 . . ?
O48 C171 H17G 110.0 . . ?
C170 C171 O48 108.7(3) . . ?
C170 C171 H17F 110.0 . . ?
C170 C171 H17G 110.0 . . ?
H17F C171 H17G 108.3 . . ?
O47 C172 O48 124.5(5) . . ?
O47 C172 C173 123.9(5) . . ?
O48 C172 C173 111.6(4) . . ?
C178 C173 C172 122.3(5) . . ?
C178 C173 C174 120.0(5) . . ?
C174 C173 C172 117.7(5) . . ?
C173 C178 H178 120.7 . . ?
C173 C178 C177 118.6(5) . . ?
C177 C178 H178 120.7 . . ?
C178 C177 N11 118.4(5) . . ?
C176 C177 N11 118.3(5) . . ?
C176 C177 C178 123.3(5) . . ?
C177 C176 H176 121.8 . . ?
C177 C176 C175 116.3(5) . . ?
C175 C176 H176 121.8 . . ?
C176 C175 N12 117.9(6) . . ?
C174 C175 N12 119.4(7) . . ?
C174 C175 C176 122.6(6) . . ?
C173 C174 H174 120.4 . . ?
C175 C174 C173 119.1(6) . . ?
C175 C174 H174 120.4 . . ?

loop_
_geom_bond_atom_site_label_1
_geom_bond_atom_site_label_2
_geom_bond_distance
_geom_bond_site_symmetry_2
_geom_bond_publ_flag
Cl1 C179 1.733(6) . ?
Cl2 C179 1.763(5) . ?
Cl3 C179 1.753(5) . ?
C179 H179 1.0000 . ?
O1 C4 1.408(3) . ?
O1 C60 1.359(3) . ?
O2 C7 1.411(3) . ?
O2 C66 1.358(3) . ?
O3 C11 1.380(4) . ?
O3 C15 1.428(4) . ?
O4 C14 1.382(4) . ?
O4 C18 1.421(4) . ?
O5 C24 1.385(4) . ?
O5 C28 1.414(4) . ?
O6 C27 1.382(4) . ?
O6 C31 1.404(5) . ?
O7 C37 1.381(4) . ?
O7 C41 1.431(4) . ?
O8 C40 1.375(4) . ?
O8 C44 1.422(4) . ?
O9 C50 1.379(4) . ?
O9 C54 1.412(4) . ?
O10 C53 1.382(4) . ?
O10 C57 1.427(4) . ?
O11 C64 1.364(3) . ?
O11 C72 1.409(3) . ?
O12 C68 1.355(3) . ?
O12 C75 1.409(3) . ?
O13 N3 1.210(4) . ?
O14 N3 1.221(4) . ?
O15 N4 1.225(3) . ?
O16 N4 1.229(3) . ?
O17 N1 1.222(3) . ?
O18 N1 1.218(3) . ?
O19 N2 1.227(3) . ?
O20 N2 1.220(3) . ?
O21 C81 1.375(4) . ?
O21 C85 1.444(4) . ?
O22 C84 1.378(4) . ?
O22 C88 1.431(4) . ?
O23 C94 1.370(4) . ?
O23 C98 1.404(5) . ?
O24 C97 1.377(4) . ?
O24 C101 1.435(4) . ?
O25 C107 1.381(4) . ?
O25 C111 1.418(5) . ?
O26 C110 1.387(4) . ?
O26 C114 1.419(6) . ?
O27 C120 1.374(3) . ?
O27 C124 1.435(4) . ?
O28 C123 1.377(3) . ?
O28 C127 1.425(4) . ?
N1 C71 1.463(4) . ?
N2 C69 1.465(4) . ?
N3 C61 1.465(4) . ?
N4 C63 1.453(4) . ?
C1 H1A 0.9900 . ?
C1 H1B 0.9900 . ?
C1 C2 1.507(4) . ?
C1 C51 1.527(4) . ?
C2 C3 1.399(4) . ?
C2 C7 1.390(4) . ?
C3 H3 0.9500 . ?
C3 C4 1.386(4) . ?
C4 C5 1.396(4) . ?
C5 C6 1.392(4) . ?
C5 C8 1.518(4) . ?
C6 H6 0.9500 . ?
C6 C7 1.391(4) . ?
C8 H8A 0.9900 . ?
C8 H8B 0.9900 . ?
C8 C9 1.519(4) . ?
C9 C10 1.389(4) . ?
C9 C14 1.393(4) . ?
C10 H10 0.9500 . ?
C10 C11 1.395(4) . ?
C11 C12 1.395(5) . ?
C12 C13 1.389(4) . ?
C12 C21 1.524(4) . ?
C13 H13 0.9500 . ?
C13 C14 1.393(4) . ?
C15 H15A 0.9900 . ?
C15 H15B 0.9900 . ?
C15 C16 1.512(5) . ?
C16 H16A 0.9900 . ?
C16 H16B 0.9900 . ?
C16 C17 1.513(6) . ?
C17 H17A 0.9800 . ?
C17 H17B 0.9800 . ?
C17 H17C 0.9800 . ?
C18 H18A 0.9900 . ?
C18 H18B 0.9900 . ?
C18 C19 1.504(5) . ?
C19 H19A 0.9900 . ?
C19 H19B 0.9900 . ?
C19 C20 1.519(5) . ?
C20 H20A 0.9800 . ?
C20 H20B 0.9800 . ?
C20 H20C 0.9800 . ?
C21 H21A 0.9900 . ?
C21 H21B 0.9900 . ?
C21 C22 1.516(4) . ?
C22 C23 1.391(5) . ?
C22 C27 1.392(5) . ?
C23 H23 0.9500 . ?
C23 C24 1.391(4) . ?
C24 C25 1.387(5) . ?
C25 C26 1.390(5) . ?
C25 C34 1.524(4) . ?
C26 H26 0.9500 . ?
C26 C27 1.391(4) . ?
C28 H28A 0.9900 . ?
C28 H28B 0.9900 . ?
C28 C29 1.517(5) . ?
C29 H29A 0.9900 . ?
C29 H29B 0.9900 . ?
C29 C30 1.512(6) . ?
C30 H30A 0.9800 . ?
C30 H30B 0.9800 . ?
C30 H30C 0.9800 . ?
C31 H31A 0.9900 . ?
C31 H31B 0.9900 . ?
C31 C32 1.505(6) . ?
C32 H32A 0.9900 . ?
C32 H32B 0.9900 . ?
C32 C33 1.476(8) . ?
C33 H33A 0.9800 . ?
C33 H33B 0.9800 . ?
C33 H33C 0.9800 . ?
C34 H34A 0.9900 . ?
C34 H34B 0.9900 . ?
C34 C35 1.525(4) . ?
C35 C36 1.383(5) . ?
C35 C40 1.408(5) . ?
C36 H36 0.9500 . ?
C36 C37 1.387(4) . ?
C37 C38 1.396(5) . ?
C38 C39 1.401(4) . ?
C38 C47 1.514(4) . ?
C39 H39 0.9500 . ?
C39 C40 1.383(4) . ?
C41 H41A 0.9900 . ?
C41 H41B 0.9900 . ?
C41 C42 1.506(6) . ?
C42 H42A 0.9900 . ?
C42 H42B 0.9900 . ?
C42 C43 1.469(7) . ?
C43 H43A 0.9800 . ?
C43 H43B 0.9800 . ?
C43 H43C 0.9800 . ?
C110 C105 1.384(5) . ?
C110 C109 1.394(4) . ?
C44 H44A 0.9900 . ?
C44 H44B 0.9900 . ?
C44 C45 1.514(5) . ?
C45 H45A 0.9900 . ?
C45 H45B 0.9900 . ?
C45 C46 1.502(6) . ?
C46 H46A 0.9800 . ?
C46 H46B 0.9800 . ?
C46 H46C 0.9800 . ?
C47 H47A 0.9900 . ?
C47 H47B 0.9900 . ?
C47 C48 1.522(4) . ?
C48 C49 1.386(4) . ?
C48 C53 1.395(4) . ?
C49 H49 0.9500 . ?
C49 C50 1.391(4) . ?
C50 C51 1.393(4) . ?
C51 C52 1.384(4) . ?
C52 H52 0.9500 . ?
C52 C53 1.396(4) . ?
C54 H54A 0.9900 . ?
C54 H54B 0.9900 . ?
C54 C55 1.399(7) . ?
C55 H55A 0.9900 . ?
C55 H55B 0.9900 . ?
C55 C56 1.621(8) . ?
C56 H56A 0.9800 . ?
C56 H56B 0.9800 . ?
C56 H56C 0.9800 . ?
C57 H57A 0.9900 . ?
C57 H57B 0.9900 . ?
C57 C58 1.527(5) . ?
C58 H58A 0.9900 . ?
C58 H58B 0.9900 . ?
C58 C59 1.494(6) . ?
C59 H59A 0.9800 . ?
C59 H59B 0.9800 . ?
C59 H59C 0.9800 . ?
C60 C61 1.400(4) . ?
C60 C65 1.394(4) . ?
C61 C62 1.379(4) . ?
C62 H62 0.9500 . ?
C62 C63 1.379(4) . ?
C63 C64 1.402(4) . ?
C64 C65 1.384(4) . ?
C65 H65 0.9500 . ?
C66 C67 1.385(4) . ?
C66 C71 1.399(4) . ?
C67 H67 0.9500 . ?
C67 C68 1.391(4) . ?
C68 C69 1.403(4) . ?
C69 C70 1.378(4) . ?
C70 H70 0.9500 . ?
C70 C71 1.384(4) . ?
C72 C73 1.391(4) . ?
C72 C77 1.386(4) . ?
C73 C74 1.395(4) . ?
C73 C78 1.519(4) . ?
C74 H74 0.9500 . ?
C74 C75 1.377(4) . ?
C75 C76 1.399(4) . ?
C76 C77 1.388(4) . ?
C76 C130 1.520(4) . ?
C77 H77 0.9500 . ?
C78 H78A 0.9900 . ?
C78 H78B 0.9900 . ?
C78 C79 1.520(4) . ?
C79 C80 1.390(4) . ?
C79 C84 1.398(4) . ?
C80 H80 0.9500 . ?
C80 C81 1.387(4) . ?
C81 C82 1.398(4) . ?
C82 C83 1.388(5) . ?
C82 C91 1.524(4) . ?
C83 H83 0.9500 . ?
C83 C84 1.396(4) . ?
C85 H85A 0.9900 . ?
C85 H85B 0.9900 . ?
C85 C86 1.511(6) . ?
C86 H86A 0.9900 . ?
C86 H86B 0.9900 . ?
C86 C87 1.489(6) . ?
C87 H87A 0.9800 . ?
C87 H87B 0.9800 . ?
C87 H87C 0.9800 . ?
C88 H88A 0.9900 . ?
C88 H88B 0.9900 . ?
C88 C89 1.502(5) . ?
C89 H89A 0.9900 . ?
C89 H89B 0.9900 . ?
C89 C90 1.527(6) . ?
C90 H90A 0.9800 . ?
C90 H90B 0.9800 . ?
C90 H90C 0.9800 . ?
C91 H91A 0.9900 . ?
C91 H91B 0.9900 . ?
C91 C92 1.512(4) . ?
C92 C93 1.384(5) . ?
C92 C97 1.398(5) . ?
C93 H93 0.9500 . ?
C93 C94 1.397(5) . ?
C94 C95 1.394(5) . ?
C95 C96 1.383(5) . ?
C95 C104 1.527(5) . ?
C96 H96 0.9500 . ?
C96 C97 1.394(4) . ?
C98 H98A 0.9900 . ?
C98 H98B 0.9900 . ?
C98 C99 1.505(6) . ?
C99 H99A 0.9900 . ?
C99 H99B 0.9900 . ?
C99 C100 1.496(8) . ?
C100 H10A 0.9800 . ?
C100 H10B 0.9800 . ?
C100 H10C 0.9800 . ?
C101 H10D 0.9900 . ?
C101 H10E 0.9900 . ?
C101 C102 1.497(5) . ?
C102 H10F 0.9900 . ?
C102 H10G 0.9900 . ?
C102 C103 1.523(6) . ?
C103 H10H 0.9800 . ?
C103 H10I 0.9800 . ?
C103 H10J 0.9800 . ?
C104 H10K 0.9900 . ?
C104 H10L 0.9900 . ?
C104 C105 1.512(4) . ?
C105 C106 1.393(5) . ?
C106 H106 0.9500 . ?
C106 C107 1.393(4) . ?
C107 C108 1.388(5) . ?
C108 C109 1.389(5) . ?
C108 C117 1.514(4) . ?
C109 H109 0.9500 . ?
C111 H11A 0.9900 . ?
C111 H11B 0.9900 . ?
C111 C112 1.515(6) . ?
C112 H11C 0.9900 . ?
C112 H11D 0.9900 . ?
C112 C113 1.468(7) . ?
C113 H11E 0.9800 . ?
C113 H11F 0.9800 . ?
C113 H11G 0.9800 . ?
C114 H11H 0.9900 . ?
C114 H11I 0.9900 . ?
C114 C115 1.579(6) . ?
C115 H11J 0.9900 . ?
C115 H11K 0.9900 . ?
C115 C116 1.371(7) . ?
C116 H11L 0.9800 . ?
C116 H11M 0.9800 . ?
C116 H11N 0.9800 . ?
C117 H11O 0.9900 . ?
C117 H11P 0.9900 . ?
C117 C118 1.519(4) . ?
C118 C119 1.383(4) . ?
C118 C123 1.396(4) . ?
C119 H119 0.9500 . ?
C119 C120 1.395(4) . ?
C120 C121 1.391(4) . ?
C121 C122 1.392(4) . ?
C121 C130 1.523(4) . ?
C122 H122 0.9500 . ?
C122 C123 1.393(4) . ?
C124 H12A 0.9900 . ?
C124 H12B 0.9900 . ?
C124 C125 1.506(5) . ?
C125 H12C 0.9900 . ?
C125 H12D 0.9900 . ?
C125 C126 1.505(5) . ?
C126 H12E 0.9800 . ?
C126 H12F 0.9800 . ?
C126 H12G 0.9800 . ?
C127 H12H 0.9900 . ?
C127 H12I 0.9900 . ?
C127 C128 1.509(4) . ?
C128 H12J 0.9900 . ?
C128 H12K 0.9900 . ?
C128 C129 1.521(5) . ?
C129 H12L 0.9800 . ?
C129 H12M 0.9800 . ?
C129 H12N 0.9800 . ?
C130 H13A 0.9900 . ?
C130 H13B 0.9900 . ?
O29 N5 1.226(5) . ?
O30 N5 1.218(5) . ?
O31 N6 1.220(4) . ?
O32 N6 1.221(4) . ?
O33 C137 1.206(4) . ?
O34 C137 1.333(5) . ?
O34 C138 1.461(5) . ?
O35 C148 1.202(4) . ?
O36 C147 1.462(4) . ?
O36 C148 1.331(4) . ?
O37 N7 1.224(4) . ?
O38 N7 1.221(4) . ?
O39 N8 1.219(4) . ?
O40 N8 1.213(4) . ?
N5 C134 1.468(5) . ?
N6 C132 1.473(4) . ?
N7 C151 1.478(5) . ?
N8 C153 1.477(4) . ?
C131 H131 0.9500 . ?
C131 C132 1.392(5) . ?
C131 C136 1.377(5) . ?
C132 C133 1.358(5) . ?
C133 H133 0.9500 . ?
C133 C134 1.394(5) . ?
C134 C135 1.384(6) . ?
C135 H135 0.9500 . ?
C135 C136 1.380(6) . ?
C136 C137 1.506(5) . ?
C138 H13C 0.9900 . ?
C138 H13D 0.9900 . ?
C138 C139 1.495(6) . ?
C139 H13E 0.9900 . ?
C139 H13F 0.9900 . ?
C139 C140 1.532(6) . ?
C140 H14A 0.9900 . ?
C140 H14B 0.9900 . ?
C140 C141 1.517(6) . ?
C141 H14C 0.9900 . ?
C141 H14D 0.9900 . ?
C141 C142 1.540(5) . ?
C142 H14E 0.9900 . ?
C142 H14F 0.9900 . ?
C142 C143 1.513(5) . ?
C143 H14G 0.9900 . ?
C143 H14H 0.9900 . ?
C143 C144 1.519(5) . ?
C144 H14I 0.9900 . ?
C144 H14J 0.9900 . ?
C144 C145 1.515(5) . ?
C145 H14K 0.9900 . ?
C145 H14L 0.9900 . ?
C145 C146 1.522(4) . ?
C146 H14M 0.9900 . ?
C146 H14N 0.9900 . ?
C146 C147 1.502(5) . ?
C147 H14O 0.9900 . ?
C147 H14P 0.9900 . ?
C148 C149 1.494(5) . ?
C149 C150 1.389(5) . ?
C149 C154 1.383(5) . ?
C150 H150 0.9500 . ?
C150 C151 1.380(5) . ?
C151 C152 1.380(5) . ?
C152 H152 0.9500 . ?
C152 C153 1.380(5) . ?
C153 C154 1.376(5) . ?
C154 H154 0.9500 . ?
O41 N9 1.185(8) . ?
O42 N9 1.226(7) . ?
O43 N10 1.237(8) . ?
O44 N10 1.181(10) . ?
O45 C161 1.204(5) . ?
O46 C161 1.318(5) . ?
O46 C162 1.420(6) . ?
O47 C172 1.211(6) . ?
O48 C171 1.478(5) . ?
O48 C172 1.322(6) . ?
O49 N11 1.226(6) . ?
O50 N11 1.238(6) . ?
O51 N12 1.214(7) . ?
O52 N12 1.237(8) . ?
N9 C156 1.462(8) . ?
N10 C158 1.532(9) . ?
N11 C177 1.480(7) . ?
N12 C175 1.474(8) . ?
C155 H155 0.9500 . ?
C155 C156 1.389(7) . ?
C155 C160 1.384(6) . ?
C156 C157 1.354(8) . ?
C157 H157 0.9500 . ?
C157 C158 1.363(9) . ?
C158 C159 1.387(8) . ?
C159 H159 0.9500 . ?
C159 C160 1.394(7) . ?
C160 C161 1.491(6) . ?
C162 H16C 0.9900 . ?
C162 H16D 0.9900 . ?
C162 C163 1.570(8) . ?
C163 H16E 0.9900 . ?
C163 H16F 0.9900 . ?
C163 C164 1.482(7) . ?
C164 H16G 0.9900 . ?
C164 H16H 0.9900 . ?
C164 C165 1.512(7) . ?
C165 H16I 0.9900 . ?
C165 H16J 0.9900 . ?
C165 C166 1.520(6) . ?
C166 H16K 0.9900 . ?
C166 H16L 0.9900 . ?
C166 C167 1.501(6) . ?
C167 H16M 0.9900 . ?
C167 H16N 0.9900 . ?
C167 C168 1.517(6) . ?
C168 H16O 0.9900 . ?
C168 H16P 0.9900 . ?
C168 C169 1.512(6) . ?
C169 H16Q 0.9900 . ?
C169 H16R 0.9900 . ?
C169 C170 1.517(6) . ?
C170 H17D 0.9900 . ?
C170 H17E 0.9900 . ?
C170 C171 1.473(7) . ?
C171 H17F 0.9900 . ?
C171 H17G 0.9900 . ?
C172 C173 1.498(7) . ?
C173 C178 1.382(7) . ?
C173 C174 1.391(7) . ?
C178 H178 0.9500 . ?
C178 C177 1.392(6) . ?
C177 C176 1.362(8) . ?
C176 H176 0.9500 . ?
C176 C175 1.402(8) . ?
C175 C174 1.369(7) . ?
C174 H174 0.9500 . ?
